data_4129384
loop_
_publ_author_name
'Pei, Xiao-Li'
'Yang, Yang'
'Lei, Zhen'
'Chang, Shan-Shan'
'Guan, Zong-Jie'
'Wan, Xian-Kai'
'Wen, Ting-Bin'
'Wang, Quan-Ming'

_publ_section_title
;
 Highly Active Gold(I)-Silver(I) Oxo Cluster Activating sp&#x00B3; C-H
 Bonds of Methyl Ketones under Mild Conditions.
;
_journal_issue 16
_journal_name_full 'Journal of the American Chemical Society'
_journal_page_first 5520
_journal_page_last 5525
_journal_paper_doi 10.1021/jacs.5b01713
_journal_volume 137
_journal_year 2015
_chemical_formula_sum 'C80 H68 Ag4 Au4 B5 F20 N12 O P4'
_chemical_formula_weight 2990.23
_space_group_IT_number 2
_space_group_name_Hall '-P 1'
_space_group_name_H-M_alt 'P -1'
_symmetry_cell_setting triclinic
_symmetry_space_group_name_H-M 'P -1'
_atom_sites_solution_hydrogens geom
_atom_sites_solution_primary direct
_atom_sites_solution_secondary difmap
_audit_creation_method SHELXL-97
_cell_angle_alpha 76.9300(10)
_cell_angle_beta 84.9090(10)
_cell_angle_gamma 80.5750(10)
_cell_formula_units_Z 4
_cell_length_a 19.5362(3)
_cell_length_b 21.4752(3)
_cell_length_c 27.3013(4)
_cell_measurement_reflns_used 32633
_cell_measurement_temperature 173.0
_cell_measurement_theta_max 29.1838
_cell_measurement_theta_min 2.7261
_cell_volume 10990.8(3)
_computing_structure_refinement 'SHELXL-97 (Sheldrick, 1997)'
_computing_structure_solution 'SHELXS-97 (Sheldrick, 1990)'
_diffrn_ambient_temperature 173.0
_diffrn_measured_fraction_theta_full 0.998
_diffrn_measured_fraction_theta_max 0.843
_diffrn_measurement_device_type 'Xcalibur, Sapphire3, Gemini ultra'
_diffrn_radiation_monochromator graphite
_diffrn_radiation_source 'Enhance (Mo) X-ray Source'
_diffrn_radiation_type MoK\a
_diffrn_radiation_wavelength 0.71073
_diffrn_reflns_av_R_equivalents 0.0732
_diffrn_reflns_av_sigmaI/netI 0.1165
_diffrn_reflns_limit_h_max 26
_diffrn_reflns_limit_h_min -25
_diffrn_reflns_limit_k_max 28
_diffrn_reflns_limit_k_min -29
_diffrn_reflns_limit_l_max 34
_diffrn_reflns_limit_l_min -36
_diffrn_reflns_number 115965
_diffrn_reflns_theta_full 25.00
_diffrn_reflns_theta_max 29.25
_diffrn_reflns_theta_min 2.73
_exptl_absorpt_coefficient_mu 6.150
_exptl_absorpt_correction_T_max 0.2978
_exptl_absorpt_correction_T_min 0.2221
_exptl_absorpt_correction_type multi-scan
_exptl_absorpt_process_details
;
CrysAlisPro, Oxford Diffraction Ltd.,
Version 1.171.34.44 (release 25-10-2010 CrysAlis171 .NET)
(compiled Oct 25 2010,18:11:34)
Empirical absorption correction using spherical harmonics,
 implemented in SCALE3 ABSPACK scaling algorithm.
;
_exptl_crystal_colour red
_exptl_crystal_density_diffrn 1.807
_exptl_crystal_density_method 'not measured'
_exptl_crystal_description block
_exptl_crystal_F_000 5634
_exptl_crystal_size_max 0.35
_exptl_crystal_size_mid 0.32
_exptl_crystal_size_min 0.26
_refine_diff_density_max 5.008
_refine_diff_density_min -2.749
_refine_diff_density_rms 0.357
_refine_ls_extinction_method none
_refine_ls_goodness_of_fit_ref 1.062
_refine_ls_hydrogen_treatment mixed
_refine_ls_matrix_type full
_refine_ls_number_parameters 2059
_refine_ls_number_reflns 50437
_refine_ls_number_restraints 286
_refine_ls_restrained_S_all 1.059
_refine_ls_R_factor_all 0.1549
_refine_ls_R_factor_gt 0.0849
_refine_ls_shift/su_max 0.001
_refine_ls_shift/su_mean 0.000
_refine_ls_structure_factor_coef Fsqd
_refine_ls_weighting_details 'calc w=1/[\s^2^(Fo^2^)+(0.0929P)^2^+380.1504P] where P=(Fo^2^+2Fc^2^)/3'
_refine_ls_weighting_scheme calc
_refine_ls_wR_factor_gt 0.2038
_refine_ls_wR_factor_ref 0.2555
_reflns_number_gt 30044
_reflns_number_total 50437
_reflns_threshold_expression >2sigma(I)
_cod_data_source_file ja5b01713_si_002.cif
_cod_data_source_block 2b
_cod_depositor_comments
;

2020-05-25
Z value and formula fixed to values more according to usual
chemical conventions.                 miguel
;
_cod_original_formula_sum 'C160 H135 Ag8 Au8 B10 F40 N24 O2 P8'
_cod_original_formula_weight 5980.47
_cod_original_formula_units_Z 2
_cod_database_code 4129384

loop_
_symmetry_equiv_pos_as_xyz
'x, y, z'
'-x, -y, -z'

loop_
_atom_site_label
_atom_site_type_symbol
_atom_site_fract_x
_atom_site_fract_y
_atom_site_fract_z
_atom_site_U_iso_or_equiv
_atom_site_adp_type
_atom_site_occupancy
_atom_site_symmetry_multiplicity
_atom_site_calc_flag
_atom_site_refinement_flags
Ag1 Ag 0.42435(7) -0.00888(7) 0.36937(5) 0.0335(3) Uani 1 1 d .
Ag2 Ag 0.39372(8) 0.09633(8) 0.16968(6) 0.0438(4) Uani 1 1 d .
Ag3 Ag 0.11533(8) 0.16830(8) 0.22203(6) 0.0438(4) Uani 1 1 d .
Ag4 Ag 0.16855(7) 0.06188(6) 0.40894(5) 0.0332(3) Uani 1 1 d .
Ag5 Ag 0.16243(8) 0.67413(8) 0.08501(6) 0.0423(3) Uani 1 1 d .
Ag6 Ag 0.36655(9) 0.54419(8) 0.21305(6) 0.0509(4) Uani 1 1 d .
Ag7 Ag 0.16462(9) 0.51510(8) 0.36387(6) 0.0513(4) Uani 1 1 d .
Ag8 Ag -0.02563(9) 0.64550(9) 0.23638(6) 0.0499(4) Uani 1 1 d .
Au1 Au 0.27879(3) -0.00923(3) 0.35775(2) 0.02247(13) Uani 1 1 d .
Au2 Au 0.36803(3) 0.02028(3) 0.27135(2) 0.02326(14) Uani 1 1 d .
Au3 Au 0.25345(3) 0.08700(3) 0.21585(2) 0.02465(14) Uani 1 1 d .
Au4 Au 0.16390(3) 0.05757(3) 0.30250(2) 0.02320(14) Uani 1 1 d .
Au5 Au 0.10404(4) 0.67831(3) 0.18419(2) 0.03077(16) Uani 1 1 d .
Au6 Au 0.24594(3) 0.63027(3) 0.17468(2) 0.02867(15) Uani 1 1 d .
Au7 Au 0.24377(4) 0.57599(3) 0.27705(3) 0.03073(16) Uani 1 1 d .
Au8 Au 0.10119(4) 0.62251(3) 0.28623(2) 0.02859(15) Uani 1 1 d .
P1 P 0.2919(2) -0.0786(2) 0.43345(16) 0.0261(9) Uani 1 1 d .
P2 P 0.4743(2) -0.0294(2) 0.24793(16) 0.0283(9) Uani 1 1 d .
P3 P 0.2220(2) 0.1048(2) 0.13473(17) 0.0310(10) Uani 1 1 d .
P4 P 0.0470(2) 0.0614(2) 0.32028(17) 0.0295(9) Uani 1 1 d .
P5 P 0.0335(3) 0.7657(2) 0.14350(17) 0.0345(10) Uani 1 1 d .
P6 P 0.3217(3) 0.6842(2) 0.11878(19) 0.0354(11) Uani 1 1 d .
P7 P 0.3306(3) 0.5679(2) 0.32976(19) 0.0374(11) Uani 1 1 d .
P8 P 0.0364(2) 0.6512(2) 0.35298(17) 0.0309(10) Uani 1 1 d .
C1 C 0.2723(10) 0.0718(8) 0.2932(6) 0.032(3) Uani 1 1 d U
C2 C 0.2769(10) 0.1279(8) 0.3149(6) 0.032(3) Uani 1 1 d U
C3 C 0.3294(9) 0.1716(7) 0.2970(6) 0.027(4) Uani 1 1 d .
C4 C 0.3631(11) 0.1904(9) 0.3334(8) 0.043(5) Uani 1 1 d .
H4A H 0.3516 0.1761 0.3675 0.051 Uiso 1 1 calc R
C5 C 0.4139(11) 0.2306(11) 0.3185(8) 0.050(5) Uani 1 1 d .
H5A H 0.4368 0.2413 0.3432 0.060 Uiso 1 1 calc R
C6 C 0.4310(10) 0.2544(10) 0.2703(8) 0.047(5) Uani 1 1 d .
H6A H 0.4650 0.2813 0.2615 0.057 Uiso 1 1 calc R
C7 C 0.3965(10) 0.2381(10) 0.2328(8) 0.042(5) Uani 1 1 d .
H7A H 0.4068 0.2548 0.1990 0.051 Uiso 1 1 calc R
C8 C 0.3454(11) 0.1955(9) 0.2474(7) 0.040(5) Uani 1 1 d .
H8A H 0.3229 0.1841 0.2228 0.048 Uiso 1 1 calc R
C9 C 0.1640(11) 0.5918(9) 0.2241(6) 0.036(3) Uani 1 1 d U
C10 C 0.1392(11) 0.5379(9) 0.2089(6) 0.036(3) Uani 1 1 d U
C11 C 0.1917(10) 0.4816(9) 0.1977(8) 0.040(4) Uani 1 1 d .
C12 C 0.1903(14) 0.4690(13) 0.1498(10) 0.069(7) Uani 1 1 d .
H12E H 0.1593 0.4948 0.1268 0.083 Uiso 1 1 calc R
C13 C 0.2363(17) 0.4169(15) 0.1365(14) 0.091(10) Uani 1 1 d .
H13F H 0.2409 0.4105 0.1038 0.109 Uiso 1 1 calc R
C14 C 0.273(2) 0.3766(16) 0.1739(14) 0.101(11) Uani 1 1 d .
H14A H 0.2972 0.3378 0.1675 0.121 Uiso 1 1 calc R
C15 C 0.279(2) 0.3898(13) 0.2223(13) 0.102(12) Uani 1 1 d .
H15A H 0.3108 0.3649 0.2446 0.123 Uiso 1 1 calc R
C16 C 0.2325(13) 0.4421(11) 0.2348(10) 0.064(7) Uani 1 1 d .
H16A H 0.2296 0.4499 0.2671 0.076 Uiso 1 1 calc R
C111 C 0.3330(7) -0.0400(7) 0.4726(6) 0.024(3) Uani 1 1 d .
C112 C 0.3136(9) -0.0409(8) 0.5237(6) 0.031(4) Uani 1 1 d .
H11A H 0.2783 -0.0640 0.5392 0.038 Uiso 1 1 calc R
C113 C 0.3443(12) -0.0099(10) 0.5506(7) 0.046(5) Uani 1 1 d .
H11B H 0.3305 -0.0104 0.5842 0.055 Uiso 1 1 calc R
C114 C 0.3986(11) 0.0238(10) 0.5265(7) 0.042(5) Uani 1 1 d .
H11C H 0.4216 0.0467 0.5433 0.051 Uiso 1 1 calc R
C115 C 0.4156(9) 0.0213(9) 0.4771(7) 0.036(4) Uani 1 1 d .
H11D H 0.4517 0.0428 0.4610 0.043 Uiso 1 1 calc R
N116 N 0.3852(7) -0.0086(6) 0.4511(5) 0.024(3) Uani 1 1 d .
C121 C 0.2080(9) -0.0926(7) 0.4669(5) 0.024(3) Uani 1 1 d .
C122 C 0.2009(10) -0.1492(9) 0.4995(7) 0.038(4) Uani 1 1 d .
H12A H 0.2378 -0.1827 0.5057 0.045 Uiso 1 1 calc R
C123 C 0.1330(12) -0.1547(9) 0.5241(8) 0.047(5) Uani 1 1 d .
H12B H 0.1232 -0.1939 0.5439 0.056 Uiso 1 1 calc R
C124 C 0.0834(11) -0.1010(10) 0.5175(7) 0.040(4) Uani 1 1 d .
H12C H 0.0413 -0.1012 0.5363 0.048 Uiso 1 1 calc R
C125 C 0.0969(10) -0.0480(9) 0.4832(8) 0.039(4) Uani 1 1 d .
H12D H 0.0606 -0.0139 0.4764 0.046 Uiso 1 1 calc R
N126 N 0.1598(9) -0.0398(6) 0.4573(5) 0.036(4) Uani 1 1 d .
C131 C 0.3424(9) -0.1553(8) 0.4342(6) 0.032(4) Uani 1 1 d .
C132 C 0.3809(12) -0.1904(10) 0.4759(8) 0.052(6) Uani 1 1 d .
H13A H 0.3790 -0.1742 0.5049 0.062 Uiso 1 1 calc R
C133 C 0.4216(11) -0.2492(9) 0.4731(8) 0.051(6) Uani 1 1 d .
H13B H 0.4476 -0.2719 0.5002 0.061 Uiso 1 1 calc R
C134 C 0.4235(12) -0.2735(10) 0.4319(9) 0.055(6) Uani 1 1 d .
H13C H 0.4501 -0.3134 0.4311 0.066 Uiso 1 1 calc R
C135 C 0.3859(12) -0.2397(11) 0.3894(9) 0.057(6) Uani 1 1 d .
H13D H 0.3869 -0.2576 0.3613 0.069 Uiso 1 1 calc R
C136 C 0.3483(11) -0.1809(10) 0.3903(9) 0.048(5) Uani 1 1 d .
H13E H 0.3262 -0.1571 0.3617 0.058 Uiso 1 1 calc R
C211 C 0.5274(9) 0.0312(9) 0.2314(6) 0.034(4) Uani 1 1 d .
C212 C 0.5946(8) 0.0282(10) 0.2498(7) 0.035(4) Uani 1 1 d .
H21A H 0.6154 -0.0092 0.2707 0.042 Uiso 1 1 calc R
C213 C 0.6273(12) 0.0813(11) 0.2361(9) 0.055(6) Uani 1 1 d .
H21B H 0.6704 0.0801 0.2485 0.066 Uiso 1 1 calc R
C214 C 0.5987(10) 0.1353(11) 0.2051(8) 0.050(5) Uani 1 1 d .
H21C H 0.6219 0.1711 0.1965 0.060 Uiso 1 1 calc R
C215 C 0.5355(11) 0.1380(10) 0.1859(8) 0.046(5) Uani 1 1 d .
H21D H 0.5172 0.1746 0.1629 0.055 Uiso 1 1 calc R
N216 N 0.4993(7) 0.0873(7) 0.2005(5) 0.032(3) Uani 1 1 d .
C221 C 0.5187(9) -0.0927(9) 0.2952(7) 0.033(4) Uani 1 1 d .
C222 C 0.5655(12) -0.1430(9) 0.2842(7) 0.048(6) Uani 1 1 d .
H22A H 0.5750 -0.1457 0.2507 0.058 Uiso 1 1 calc R
C223 C 0.5991(14) -0.1898(11) 0.3208(8) 0.059(7) Uani 1 1 d .
H22B H 0.6338 -0.2216 0.3128 0.071 Uiso 1 1 calc R
C224 C 0.5789(12) -0.1873(10) 0.3700(8) 0.054(6) Uani 1 1 d .
H22C H 0.5988 -0.2188 0.3962 0.065 Uiso 1 1 calc R
C225 C 0.5289(11) -0.1377(10) 0.3804(8) 0.047(5) Uani 1 1 d .
H22D H 0.5151 -0.1369 0.4138 0.056 Uiso 1 1 calc R
N226 N 0.4992(7) -0.0899(6) 0.3428(5) 0.027(3) Uani 1 1 d .
C231 C 0.4747(10) -0.0611(9) 0.1920(7) 0.037(4) Uani 1 1 d .
C232 C 0.5310(13) -0.0617(11) 0.1574(8) 0.055(6) Uani 1 1 d .
H23A H 0.5710 -0.0470 0.1634 0.066 Uiso 1 1 calc R
C233 C 0.5285(17) -0.0841(12) 0.1142(8) 0.069(8) Uani 1 1 d .
H23B H 0.5643 -0.0808 0.0893 0.083 Uiso 1 1 calc R
C234 C 0.4713(16) -0.1117(12) 0.1088(8) 0.065(7) Uani 1 1 d .
H23C H 0.4712 -0.1308 0.0814 0.078 Uiso 1 1 calc R
C235 C 0.4148(15) -0.1121(10) 0.1423(8) 0.057(6) Uani 1 1 d .
H23D H 0.3761 -0.1290 0.1366 0.068 Uiso 1 1 calc R
C236 C 0.4159(11) -0.0870(9) 0.1846(7) 0.040(4) Uani 1 1 d .
H23E H 0.3782 -0.0874 0.2079 0.049 Uiso 1 1 calc R
C311 C 0.2882(10) 0.0765(9) 0.0897(6) 0.034(4) Uani 1 1 d .
C312 C 0.2698(11) 0.0623(11) 0.0463(7) 0.045(5) Uani 1 1 d .
H31A H 0.2233 0.0679 0.0391 0.054 Uiso 1 1 calc R
C313 C 0.3196(13) 0.0404(10) 0.0142(8) 0.050(5) Uani 1 1 d .
H31B H 0.3077 0.0300 -0.0149 0.060 Uiso 1 1 calc R
C314 C 0.3896(11) 0.0334(11) 0.0254(8) 0.051(6) Uani 1 1 d .
H31C H 0.4254 0.0195 0.0038 0.061 Uiso 1 1 calc R
C315 C 0.4028(12) 0.0484(11) 0.0709(8) 0.050(5) Uani 1 1 d .
H31D H 0.4488 0.0424 0.0795 0.060 Uiso 1 1 calc R
N316 N 0.3540(8) 0.0708(8) 0.1025(6) 0.039(4) Uani 1 1 d .
C321 C 0.1990(10) 0.1916(8) 0.1095(7) 0.036(4) Uani 1 1 d .
C322 C 0.2205(11) 0.2270(9) 0.0642(6) 0.039(5) Uani 1 1 d .
H32A H 0.2517 0.2064 0.0431 0.047 Uiso 1 1 calc R
C323 C 0.1981(12) 0.2904(11) 0.0493(8) 0.051(5) Uani 1 1 d .
H32B H 0.2121 0.3135 0.0180 0.061 Uiso 1 1 calc R
C324 C 0.1552(15) 0.3190(11) 0.0808(9) 0.064(7) Uani 1 1 d .
H32C H 0.1396 0.3632 0.0721 0.076 Uiso 1 1 calc R
C325 C 0.1342(13) 0.2837(10) 0.1259(9) 0.056(6) Uani 1 1 d .
H32D H 0.1039 0.3053 0.1470 0.067 Uiso 1 1 calc R
N326 N 0.1538(8) 0.2201(7) 0.1422(5) 0.034(3) Uani 1 1 d .
C331 C 0.1442(11) 0.0733(11) 0.1297(8) 0.047(2) Uani 1 1 d U
C332 C 0.0982(10) 0.0989(11) 0.0905(8) 0.047(2) Uani 1 1 d U
H33A H 0.1076 0.1341 0.0654 0.056 Uiso 1 1 calc R
C333 C 0.0379(11) 0.0708(11) 0.0897(8) 0.047(2) Uani 1 1 d U
H33B H 0.0066 0.0880 0.0647 0.056 Uiso 1 1 calc R
C334 C 0.0266(11) 0.0199(11) 0.1251(8) 0.047(2) Uani 1 1 d U
H33C H -0.0135 0.0021 0.1242 0.056 Uiso 1 1 calc R
C335 C 0.0706(10) -0.0084(11) 0.1632(8) 0.047(2) Uani 1 1 d U
H33D H 0.0609 -0.0442 0.1876 0.056 Uiso 1 1 calc R
C336 C 0.1301(11) 0.0188(11) 0.1636(8) 0.047(2) Uani 1 1 d U
H33E H 0.1618 -0.0009 0.1880 0.056 Uiso 1 1 calc R
C411 C -0.0065(9) 0.0824(9) 0.2663(7) 0.034(4) Uani 1 1 d .
C412 C -0.0690(10) 0.0593(11) 0.2682(8) 0.047(5) Uani 1 1 d .
H41A H -0.0844 0.0321 0.2972 0.056 Uiso 1 1 calc R
C413 C -0.1093(11) 0.0778(12) 0.2252(10) 0.059(6) Uani 1 1 d .
H41B H -0.1494 0.0603 0.2238 0.071 Uiso 1 1 calc R
C414 C -0.0861(13) 0.1229(12) 0.1855(9) 0.060(7) Uani 1 1 d .
H41C H -0.1126 0.1392 0.1575 0.071 Uiso 1 1 calc R
C415 C -0.0247(12) 0.1436(11) 0.1874(8) 0.051(6) Uani 1 1 d .
H41D H -0.0093 0.1719 0.1591 0.061 Uiso 1 1 calc R
N416 N 0.0159(9) 0.1263(7) 0.2273(6) 0.043(4) Uani 1 1 d .
C421 C 0.0247(10) 0.1312(7) 0.3502(5) 0.028(4) Uani 1 1 d .
C422 C -0.0322(10) 0.1792(9) 0.3360(7) 0.040(5) Uani 1 1 d .
H42A H -0.0615 0.1754 0.3121 0.048 Uiso 1 1 calc R
C423 C -0.0438(12) 0.2319(10) 0.3579(8) 0.047(5) Uani 1 1 d .
H42B H -0.0804 0.2650 0.3485 0.056 Uiso 1 1 calc R
C424 C -0.0012(11) 0.2348(9) 0.3935(8) 0.045(5) Uani 1 1 d .
H42C H -0.0082 0.2698 0.4090 0.054 Uiso 1 1 calc R
C425 C 0.0539(10) 0.1843(9) 0.4066(7) 0.038(4) Uani 1 1 d .
H42D H 0.0837 0.1874 0.4304 0.045 Uiso 1 1 calc R
N426 N 0.0656(7) 0.1320(6) 0.3867(5) 0.025(3) Uani 1 1 d .
C431 C 0.0218(9) -0.0086(8) 0.3639(6) 0.028(4) Uani 1 1 d .
C432 C -0.0412(10) -0.0028(9) 0.3933(7) 0.036(4) Uani 1 1 d .
H43A H -0.0687 0.0373 0.3917 0.043 Uiso 1 1 calc R
C433 C -0.0611(11) -0.0576(11) 0.4242(8) 0.048(5) Uani 1 1 d .
H43B H -0.1015 -0.0543 0.4447 0.058 Uiso 1 1 calc R
C434 C -0.0232(12) -0.1151(11) 0.4250(9) 0.052(6) Uani 1 1 d .
H43C H -0.0387 -0.1519 0.4448 0.063 Uiso 1 1 calc R
C435 C 0.0397(13) -0.1210(10) 0.3964(8) 0.049(5) Uani 1 1 d .
H43D H 0.0683 -0.1607 0.3989 0.059 Uiso 1 1 calc R
C436 C 0.0570(10) -0.0685(9) 0.3660(7) 0.038(4) Uani 1 1 d .
H43E H 0.0961 -0.0730 0.3443 0.045 Uiso 1 1 calc R
C511 C 0.0677(10) 0.8153(9) 0.0864(6) 0.036(4) Uani 1 1 d .
C512 C 0.0442(11) 0.8801(10) 0.0711(7) 0.042(5) Uani 1 1 d .
H51A H 0.0112 0.9015 0.0907 0.051 Uiso 1 1 calc R
C513 C 0.0712(11) 0.9126(10) 0.0256(8) 0.049(5) Uani 1 1 d .
H51B H 0.0584 0.9569 0.0147 0.059 Uiso 1 1 calc R
C514 C 0.1165(11) 0.8787(11) -0.0029(8) 0.052(6) Uani 1 1 d .
H51C H 0.1337 0.8994 -0.0341 0.063 Uiso 1 1 calc R
C515 C 0.1371(12) 0.8131(12) 0.0148(8) 0.054(6) Uani 1 1 d .
H51D H 0.1674 0.7902 -0.0054 0.065 Uiso 1 1 calc R
N516 N 0.1153(9) 0.7820(8) 0.0594(6) 0.040(4) Uani 1 1 d .
C521 C -0.0389(11) 0.7387(10) 0.1228(6) 0.041(5) Uani 1 1 d .
C522 C -0.0673(12) 0.7623(12) 0.0771(8) 0.058(6) Uani 1 1 d .
H52A H -0.0489 0.7952 0.0542 0.070 Uiso 1 1 calc R
C523 C -0.1202(16) 0.7393(15) 0.0649(10) 0.081(9) Uani 1 1 d .
H52B H -0.1387 0.7570 0.0337 0.098 Uiso 1 1 calc R
C524 C -0.1500(15) 0.6882(16) 0.0979(10) 0.081(9) Uani 1 1 d .
H52C H -0.1864 0.6704 0.0894 0.097 Uiso 1 1 calc R
C525 C -0.1192(15) 0.6672(13) 0.1445(9) 0.069(7) Uani 1 1 d .
H52D H -0.1370 0.6343 0.1679 0.083 Uiso 1 1 calc R
N526 N -0.0664(9) 0.6910(8) 0.1579(6) 0.040(4) Uani 1 1 d .
C531 C -0.0024(14) 0.8188(11) 0.1845(9) 0.061(2) Uani 1 1 d U
C532 C -0.0638(14) 0.8571(11) 0.1801(9) 0.062(2) Uani 1 1 d U
H53A H -0.0899 0.8588 0.1529 0.074 Uiso 1 1 calc R
C533 C -0.0897(15) 0.8943(11) 0.2147(9) 0.062(2) Uani 1 1 d U
H53B H -0.1329 0.9200 0.2109 0.074 Uiso 1 1 calc R
C534 C -0.0519(14) 0.8932(11) 0.2542(9) 0.062(2) Uani 1 1 d U
H53C H -0.0684 0.9190 0.2771 0.074 Uiso 1 1 calc R
C535 C 0.0070(14) 0.8562(11) 0.2599(9) 0.062(2) Uani 1 1 d U
H53D H 0.0315 0.8541 0.2881 0.074 Uiso 1 1 calc R
C536 C 0.0352(15) 0.8194(11) 0.2253(9) 0.062(2) Uani 1 1 d U
H53E H 0.0791 0.7951 0.2293 0.074 Uiso 1 1 calc R
C611 C 0.4117(11) 0.6768(10) 0.1371(8) 0.047(5) Uani 1 1 d .
C612 C 0.4528(12) 0.7211(11) 0.1141(10) 0.058(6) Uani 1 1 d .
H61A H 0.4379 0.7562 0.0886 0.070 Uiso 1 1 calc R
C613 C 0.5205(14) 0.7094(15) 0.1323(13) 0.077(8) Uani 1 1 d .
H61B H 0.5501 0.7397 0.1193 0.092 Uiso 1 1 calc R
C614 C 0.5426(15) 0.6612(15) 0.1643(11) 0.072(8) Uani 1 1 d .
H61C H 0.5884 0.6544 0.1736 0.087 Uiso 1 1 calc R
C615 C 0.4973(13) 0.6173(13) 0.1861(8) 0.057(6) Uani 1 1 d .
H61D H 0.5132 0.5815 0.2107 0.068 Uiso 1 1 calc R
N616 N 0.4335(10) 0.6253(8) 0.1728(7) 0.049(4) Uani 1 1 d .
C621 C 0.3272(14) 0.6578(17) 0.0595(10) 0.083(3) Uani 1 1 d U
C622 C 0.3905(14) 0.6467(16) 0.0330(10) 0.083(3) Uani 1 1 d U
H62A H 0.4319 0.6537 0.0437 0.100 Uiso 1 1 calc R
C623 C 0.3873(14) 0.6243(16) -0.0105(10) 0.083(3) Uani 1 1 d U
H62B H 0.4280 0.6173 -0.0301 0.100 Uiso 1 1 calc R
C624 C 0.3269(13) 0.6122(16) -0.0256(10) 0.083(3) Uani 1 1 d U
H62C H 0.3256 0.5962 -0.0543 0.100 Uiso 1 1 calc R
C625 C 0.2692(14) 0.6250(16) 0.0039(10) 0.083(3) Uani 1 1 d U
H62D H 0.2272 0.6181 -0.0060 0.100 Uiso 1 1 calc R
N626 N 0.2680(11) 0.6466(14) 0.0458(8) 0.083(3) Uani 1 1 d U
C631 C 0.2876(11) 0.7689(9) 0.1070(7) 0.040(4) Uani 1 1 d .
C632 C 0.2987(13) 0.8095(11) 0.0605(9) 0.058(6) Uani 1 1 d .
H63A H 0.3268 0.7946 0.0350 0.069 Uiso 1 1 calc R
C633 C 0.2651(15) 0.8757(12) 0.0532(10) 0.070(8) Uani 1 1 d .
H63B H 0.2678 0.9024 0.0214 0.084 Uiso 1 1 calc R
C634 C 0.2307(13) 0.8995(12) 0.0903(11) 0.060(6) Uani 1 1 d .
H63C H 0.2134 0.9433 0.0858 0.072 Uiso 1 1 calc R
C635 C 0.2213(12) 0.8586(11) 0.1348(11) 0.064(7) Uani 1 1 d .
H63D H 0.1937 0.8740 0.1603 0.077 Uiso 1 1 calc R
C636 C 0.2516(10) 0.7941(10) 0.1439(8) 0.042(5) Uani 1 1 d .
H63E H 0.2468 0.7681 0.1759 0.050 Uiso 1 1 calc R
C711 C 0.3026(14) 0.5683(11) 0.3958(8) 0.058(2) Uani 1 1 d U
C712 C 0.3422(14) 0.5866(11) 0.4275(8) 0.058(2) Uani 1 1 d U
H71A H 0.3840 0.6013 0.4154 0.069 Uiso 1 1 calc R
C713 C 0.3200(14) 0.5831(11) 0.4777(8) 0.058(2) Uani 1 1 d U
H71B H 0.3473 0.5916 0.5010 0.069 Uiso 1 1 calc R
C714 C 0.2521(14) 0.5656(11) 0.4912(8) 0.058(2) Uani 1 1 d U
H71C H 0.2331 0.5652 0.5237 0.070 Uiso 1 1 calc R
C715 C 0.2161(14) 0.5500(11) 0.4586(8) 0.058(2) Uani 1 1 d U
H71D H 0.1719 0.5395 0.4685 0.069 Uiso 1 1 calc R
N716 N 0.2412(11) 0.5490(9) 0.4118(6) 0.058(2) Uani 1 1 d U
C721 C 0.3883(11) 0.4939(9) 0.3311(7) 0.042(5) Uani 1 1 d .
C722 C 0.4155(11) 0.4544(10) 0.3753(8) 0.047(5) Uani 1 1 d .
H72A H 0.4042 0.4659 0.4062 0.056 Uiso 1 1 calc R
C723 C 0.4597(13) 0.3976(12) 0.3721(10) 0.064(7) Uani 1 1 d .
H72B H 0.4776 0.3698 0.4009 0.077 Uiso 1 1 calc R
C724 C 0.4758(12) 0.3839(10) 0.3272(10) 0.060(7) Uani 1 1 d .
H72C H 0.5052 0.3459 0.3246 0.072 Uiso 1 1 calc R
C725 C 0.4498(12) 0.4251(9) 0.2841(11) 0.058(6) Uani 1 1 d .
H72D H 0.4640 0.4150 0.2530 0.069 Uiso 1 1 calc R
N726 N 0.4036(9) 0.4805(6) 0.2855(6) 0.041(4) Uani 1 1 d .
C731 C 0.3826(10) 0.6328(9) 0.3078(7) 0.039(4) Uani 1 1 d .
C732 C 0.4525(11) 0.6249(10) 0.3137(9) 0.048(5) Uani 1 1 d .
H73A H 0.4738 0.5854 0.3316 0.057 Uiso 1 1 calc R
C733 C 0.4934(15) 0.6729(12) 0.2943(10) 0.067(7) Uani 1 1 d .
H73B H 0.5403 0.6680 0.3003 0.080 Uiso 1 1 calc R
C734 C 0.4569(16) 0.7315(12) 0.2638(9) 0.066(7) Uani 1 1 d .
H73D H 0.4824 0.7643 0.2484 0.079 Uiso 1 1 calc R
C735 C 0.3890(16) 0.7409(12) 0.2568(10) 0.069(7) Uani 1 1 d .
H73E H 0.3677 0.7797 0.2379 0.082 Uiso 1 1 calc R
C736 C 0.3515(12) 0.6925(10) 0.2776(8) 0.046(5) Uani 1 1 d .
H73F H 0.3044 0.6984 0.2722 0.056 Uiso 1 1 calc R
C811 C 0.0024(10) 0.5825(8) 0.3897(8) 0.039(5) Uani 1 1 d .
C812 C -0.0642(11) 0.5778(11) 0.4044(9) 0.058(6) Uani 1 1 d .
H81A H -0.0977 0.6143 0.3976 0.070 Uiso 1 1 calc R
C813 C -0.0836(14) 0.5200(12) 0.4293(10) 0.070(7) Uani 1 1 d .
H81B H -0.1306 0.5164 0.4344 0.083 Uiso 1 1 calc R
C814 C -0.0386(15) 0.4708(11) 0.4457(10) 0.068(7) Uani 1 1 d .
H81C H -0.0523 0.4326 0.4646 0.081 Uiso 1 1 calc R
C815 C 0.0308(17) 0.4763(11) 0.4344(10) 0.073(8) Uani 1 1 d .
H81D H 0.0638 0.4407 0.4457 0.088 Uiso 1 1 calc R
N816 N 0.0527(9) 0.5310(8) 0.4078(7) 0.047(4) Uani 1 1 d .
C821 C -0.0408(10) 0.7104(8) 0.3376(7) 0.035(4) Uani 1 1 d .
C822 C -0.0687(11) 0.7512(9) 0.3691(7) 0.045(5) Uani 1 1 d .
H82A H -0.0478 0.7508 0.3985 0.055 Uiso 1 1 calc R
C823 C -0.1299(13) 0.7934(10) 0.3549(10) 0.058(6) Uani 1 1 d .
H82B H -0.1473 0.8245 0.3734 0.070 Uiso 1 1 calc R
C824 C -0.1640(13) 0.7899(12) 0.3152(11) 0.065(7) Uani 1 1 d .
H82C H -0.2064 0.8155 0.3070 0.077 Uiso 1 1 calc R
C825 C -0.1322(14) 0.7457(13) 0.2869(9) 0.067(7) Uani 1 1 d .
H82D H -0.1552 0.7422 0.2595 0.081 Uiso 1 1 calc R
C831 C 0.0862(7) 0.6807(6) 0.3928(4) 0.034(4) Uani 1 1 d G
C832 C 0.0688(7) 0.6747(7) 0.4440(5) 0.053(6) Uani 1 1 d G
H83A H 0.0288 0.6578 0.4579 0.063 Uiso 1 1 calc R
C833 C 0.1113(10) 0.6938(8) 0.4743(4) 0.065(7) Uani 1 1 d G
H83B H 0.0997 0.6898 0.5086 0.078 Uiso 1 1 calc R
C834 C 0.1711(9) 0.7190(8) 0.4535(7) 0.088(11) Uani 1 1 d G
H83C H 0.1995 0.7318 0.4738 0.106 Uiso 1 1 calc R
C835 C 0.1885(6) 0.7250(7) 0.4023(7) 0.069(7) Uani 1 1 d G
H83D H 0.2285 0.7418 0.3884 0.083 Uiso 1 1 calc R
C836 C 0.1460(7) 0.7058(6) 0.3720(4) 0.051(5) Uani 1 1 d G
H83E H 0.1576 0.7099 0.3378 0.061 Uiso 1 1 calc R
N826 N -0.0682(8) 0.7060(9) 0.2963(5) 0.044(4) Uani 1 1 d .
C840 C 0.5368(12) 0.1017(11) 0.3559(8) 0.049(5) Uani 1 1 d .
C841 C 0.5837(15) 0.1481(13) 0.3510(12) 0.078(8) Uani 1 1 d .
C842 C 0.392(2) 0.2437(16) 0.0837(11) 0.104(6) Uani 1 1 d U
C843 C 0.406(2) 0.2872(16) 0.0373(11) 0.105(6) Uani 1 1 d U
C844 C 0.1546(13) 0.2619(9) 0.2972(9) 0.052(6) Uani 1 1 d .
C845 C 0.1818(15) 0.2900(11) 0.3325(10) 0.063(7) Uani 1 1 d .
C846 C 0.2266(11) 0.1285(9) 0.4989(8) 0.044(5) Uani 1 1 d .
C847 C 0.2606(11) 0.1590(10) 0.5318(9) 0.050(5) Uani 1 1 d .
C850 C 0.385(2) 0.485(2) 0.1087(15) 0.120(6) Uani 1 1 d U
C851 C 0.410(2) 0.459(2) 0.0622(15) 0.120(6) Uani 1 1 d U
C852 C 0.2694(18) 0.3716(15) 0.4027(14) 0.096(5) Uani 1 1 d U
C853 C 0.3099(18) 0.3115(14) 0.4313(14) 0.096(5) Uani 1 1 d U
C854 C 0.054(2) 0.4353(16) 0.3127(15) 0.103(6) Uani 1 1 d U
C855 C -0.0021(19) 0.4075(16) 0.3013(15) 0.104(6) Uani 1 1 d U
C856 C -0.1440(18) 0.5505(17) 0.2839(14) 0.102(12) Uani 1 1 d .
C857 C -0.206(3) 0.524(3) 0.310(2) 0.21(3) Uani 1 1 d .
N17 N 0.4984(11) 0.0671(10) 0.3569(8) 0.064(6) Uani 1 1 d .
N18 N 0.3770(17) 0.2123(13) 0.1195(9) 0.104(6) Uani 1 1 d U
N19 N 0.1345(11) 0.2369(9) 0.2701(8) 0.058(5) Uani 1 1 d .
N20 N 0.2018(11) 0.1048(9) 0.4737(6) 0.055(5) Uani 1 1 d .
N22 N 0.3773(17) 0.5001(16) 0.1441(12) 0.120(6) Uani 1 1 d U
N23 N 0.2400(15) 0.4134(12) 0.3785(11) 0.096(5) Uani 1 1 d U
N24 N 0.0955(16) 0.4607(13) 0.3233(12) 0.103(6) Uani 1 1 d U
N25 N -0.0893(14) 0.5655(11) 0.2665(10) 0.085(7) Uani 1 1 d .
O1 O 0.2416(7) 0.1380(6) 0.3526(5) 0.041(3) Uani 1 1 d .
O2 O 0.0772(8) 0.5394(7) 0.2023(7) 0.060(4) Uani 1 1 d .
B1 B 0.2164(18) 0.8627(16) 0.2779(13) 0.069(8) Uiso 1 1 d .
B2 B 0.8562(17) 0.9492(15) 0.0527(12) 0.062(7) Uiso 1 1 d .
B3 B 0.814(3) 0.524(3) 0.010(2) 0.116(15) Uiso 1 1 d .
B4 B 0.5498(15) 0.8095(14) 0.5332(11) 0.056(7) Uiso 1 1 d .
B5 B 0.1096(14) 0.2965(12) 0.4822(10) 0.048(6) Uiso 1 1 d .
B6 B 0.819(2) 0.3594(18) 0.3891(14) 0.077(9) Uiso 1 1 d .
B8 B 0.2402(15) 0.0268(13) 0.6750(10) 0.050(6) Uiso 1 1 d .
F11 F 0.2766(15) 0.8812(13) 0.2583(11) 0.162(10) Uiso 1 1 d .
F12 F 0.2119(9) 0.8055(8) 0.2664(6) 0.090(5) Uiso 1 1 d .
F13 F 0.2121(10) 0.8605(9) 0.3279(7) 0.104(6) Uiso 1 1 d .
F14 F 0.1603(10) 0.9074(9) 0.2573(7) 0.096(5) Uiso 1 1 d .
F21 F 0.8215(16) 0.9069(14) 0.0889(11) 0.176(11) Uiso 1 1 d .
F22 F 0.8993(9) 0.9740(8) 0.0739(6) 0.086(5) Uiso 1 1 d .
F23 F 0.8913(14) 0.9120(12) 0.0234(10) 0.147(9) Uiso 1 1 d .
F24 F 0.8068(9) 0.9955(8) 0.0254(6) 0.081(4) Uiso 1 1 d .
F31 F 0.8090(16) 0.4688(15) 0.0457(12) 0.178(11) Uiso 1 1 d .
F32 F 0.8236(14) 0.5685(13) 0.0397(10) 0.153(9) Uiso 1 1 d .
F33 F 0.8708(17) 0.5252(15) -0.0231(12) 0.180(11) Uiso 1 1 d .
F34 F 0.748(2) 0.550(2) -0.0107(16) 0.248(17) Uiso 1 1 d .
F41 F 0.5760(8) 0.7858(7) 0.4910(6) 0.073(4) Uiso 1 1 d .
F42 F 0.5188(8) 0.7623(7) 0.5667(6) 0.074(4) Uiso 1 1 d .
F43 F 0.4994(8) 0.8645(7) 0.5168(6) 0.078(4) Uiso 1 1 d .
F44 F 0.6012(7) 0.8266(7) 0.5547(5) 0.066(4) Uiso 1 1 d .
F51 F 0.0571(11) 0.3284(10) 0.4504(8) 0.112(6) Uiso 1 1 d .
F52 F 0.1645(11) 0.2801(10) 0.4508(8) 0.115(6) Uiso 1 1 d .
F53 F 0.1220(13) 0.3371(11) 0.5081(9) 0.136(8) Uiso 1 1 d .
F54 F 0.0934(9) 0.2403(8) 0.5118(6) 0.089(5) Uiso 1 1 d .
F61 F 0.8212(12) 0.3556(11) 0.3403(9) 0.130(7) Uiso 1 1 d .
F62 F 0.8784(16) 0.3750(14) 0.3975(11) 0.170(10) Uiso 1 1 d .
F63 F 0.7604(13) 0.4011(11) 0.3955(9) 0.131(7) Uiso 1 1 d .
F64 F 0.8173(11) 0.3025(10) 0.4170(7) 0.108(6) Uiso 1 1 d .
F81 F 0.1890(14) 0.0506(13) 0.6506(10) 0.152(9) Uiso 1 1 d .
F82 F 0.2667(10) -0.0325(9) 0.6704(7) 0.104(6) Uiso 1 1 d .
F83 F 0.2238(12) 0.0263(10) 0.7257(8) 0.121(7) Uiso 1 1 d .
F84 F 0.2866(13) 0.0709(12) 0.6578(9) 0.142(8) Uiso 1 1 d .
F91 F 0.6329(12) 0.7379(11) 0.2233(9) 0.146(9) Uiso 1 1 d D
F92 F 0.7122(18) 0.6569(15) 0.2075(12) 0.260(18) Uiso 1 1 d D
F93 F 0.676(2) 0.6619(16) 0.2873(10) 0.264(19) Uiso 1 1 d D
F101 F 0.482(4) 0.364(4) 0.187(2) 0.53(5) Uiso 1 1 d D
F94 F 0.7429(16) 0.732(2) 0.2420(18) 0.38(3) Uiso 1 1 d D
F102 F 0.517(2) 0.3062(19) 0.1282(16) 0.270(19) Uiso 1 1 d D
B9 B 0.6916(14) 0.6968(14) 0.2404(11) 0.21(3) Uiso 1 1 d D
F103 F 0.558(3) 0.399(2) 0.125(2) 0.39(3) Uiso 1 1 d D
B10 B 0.538(2) 0.345(2) 0.1564(15) 0.47(11) Uiso 1 1 d D
F104 F 0.591(4) 0.311(3) 0.185(3) 0.69(8) Uiso 1 1 d D

loop_
_atom_site_aniso_label
_atom_site_aniso_U_11
_atom_site_aniso_U_22
_atom_site_aniso_U_33
_atom_site_aniso_U_23
_atom_site_aniso_U_13
_atom_site_aniso_U_12
Ag1 0.0266(7) 0.0496(8) 0.0268(7) -0.0132(6) -0.0020(5) -0.0055(6)
Ag2 0.0373(8) 0.0577(10) 0.0348(8) 0.0024(7) -0.0131(6) -0.0139(7)
Ag3 0.0427(9) 0.0454(9) 0.0389(8) -0.0010(6) -0.0026(7) -0.0046(7)
Ag4 0.0359(8) 0.0349(7) 0.0266(6) -0.0062(5) 0.0008(6) -0.0009(6)
Ag5 0.0394(8) 0.0537(9) 0.0347(8) -0.0137(7) -0.0006(6) -0.0047(7)
Ag6 0.0491(10) 0.0508(10) 0.0452(9) -0.0101(7) 0.0031(7) 0.0117(7)
Ag7 0.0435(9) 0.0523(10) 0.0448(9) 0.0096(7) -0.0013(7) 0.0025(7)
Ag8 0.0410(9) 0.0688(11) 0.0417(9) -0.0047(8) -0.0057(7) -0.0217(8)
Au1 0.0206(3) 0.0280(3) 0.0178(3) -0.0025(2) -0.0020(2) -0.0035(2)
Au2 0.0207(3) 0.0298(3) 0.0184(3) -0.0039(2) -0.0013(2) -0.0026(2)
Au3 0.0243(3) 0.0321(3) 0.0175(3) -0.0035(2) -0.0048(2) -0.0046(2)
Au4 0.0196(3) 0.0284(3) 0.0214(3) -0.0055(2) -0.0018(2) -0.0024(2)
Au5 0.0266(3) 0.0391(4) 0.0248(3) -0.0035(3) -0.0019(3) -0.0040(3)
Au6 0.0269(3) 0.0307(3) 0.0281(3) -0.0067(3) 0.0000(3) -0.0038(3)
Au7 0.0295(4) 0.0284(3) 0.0303(3) -0.0030(3) -0.0006(3) 0.0020(3)
Au8 0.0301(4) 0.0256(3) 0.0260(3) -0.0019(2) 0.0016(3) 0.0008(3)
P1 0.023(2) 0.029(2) 0.024(2) -0.0024(17) -0.0040(17) 0.0001(17)
P2 0.025(2) 0.037(2) 0.024(2) -0.0101(18) 0.0012(17) -0.0039(18)
P3 0.029(2) 0.040(3) 0.025(2) -0.0020(18) -0.0024(18) -0.0116(19)
P4 0.026(2) 0.031(2) 0.032(2) -0.0077(18) -0.0066(19) -0.0026(18)
P5 0.033(3) 0.043(3) 0.026(2) -0.0064(19) -0.0043(19) -0.003(2)
P6 0.030(3) 0.041(3) 0.036(3) -0.010(2) 0.002(2) -0.007(2)
P7 0.033(3) 0.035(3) 0.038(3) -0.004(2) -0.004(2) 0.006(2)
P8 0.035(3) 0.027(2) 0.026(2) 0.0012(17) 0.0015(19) -0.0016(18)
C1 0.045(7) 0.029(6) 0.015(5) 0.000(4) 0.013(5) -0.004(5)
C2 0.045(7) 0.029(6) 0.016(5) 0.000(4) 0.013(5) -0.004(5)
C3 0.029(9) 0.021(8) 0.031(9) -0.004(7) 0.006(7) -0.012(7)
C4 0.048(12) 0.042(11) 0.043(11) -0.001(9) -0.009(9) -0.025(9)
C5 0.040(12) 0.063(14) 0.051(13) -0.005(10) -0.014(10) -0.027(10)
C6 0.035(11) 0.058(13) 0.058(13) -0.019(11) 0.006(10) -0.029(10)
C7 0.032(10) 0.052(12) 0.041(11) -0.008(9) 0.020(9) -0.018(9)
C8 0.054(13) 0.036(10) 0.029(9) -0.005(8) 0.009(9) -0.013(9)
C9 0.051(8) 0.033(7) 0.022(6) -0.002(5) -0.005(6) -0.007(6)
C10 0.051(8) 0.033(7) 0.023(6) -0.002(5) -0.005(6) -0.007(6)
C11 0.042(11) 0.033(10) 0.048(12) -0.016(8) -0.005(9) -0.006(8)
C12 0.069(18) 0.074(18) 0.061(16) -0.013(13) -0.022(14) 0.003(14)
C13 0.09(2) 0.08(2) 0.12(3) -0.07(2) -0.01(2) 0.011(17)
C14 0.12(3) 0.08(2) 0.11(3) -0.06(2) 0.00(2) 0.02(2)
C15 0.15(3) 0.040(15) 0.12(3) -0.034(16) -0.02(2) 0.027(17)
C16 0.061(16) 0.051(14) 0.069(16) -0.006(12) 0.003(13) 0.007(12)
C111 0.008(7) 0.019(8) 0.046(10) -0.011(7) -0.003(7) 0.001(5)
C112 0.028(9) 0.038(10) 0.029(9) -0.009(7) 0.002(7) -0.007(7)
C113 0.064(14) 0.047(12) 0.023(9) -0.018(8) -0.004(9) 0.019(10)
C114 0.043(12) 0.053(12) 0.035(10) -0.020(9) -0.016(9) 0.000(9)
C115 0.028(10) 0.049(11) 0.035(10) -0.012(8) -0.007(8) -0.016(8)
N116 0.020(7) 0.035(8) 0.019(6) -0.011(5) -0.006(5) -0.003(6)
C121 0.032(9) 0.026(8) 0.013(7) 0.005(6) 0.006(6) -0.015(7)
C122 0.034(10) 0.034(10) 0.044(11) -0.009(8) 0.003(8) -0.003(8)
C123 0.068(15) 0.033(10) 0.045(12) -0.007(9) 0.009(10) -0.028(10)
C124 0.041(11) 0.051(12) 0.027(9) -0.006(8) 0.009(8) -0.014(9)
C125 0.033(10) 0.028(9) 0.053(12) -0.012(8) -0.004(9) 0.008(8)
N126 0.071(12) 0.006(6) 0.037(8) -0.004(5) -0.031(8) -0.006(6)
C131 0.035(10) 0.029(9) 0.031(9) -0.002(7) -0.012(8) -0.004(7)
C132 0.066(15) 0.051(13) 0.038(11) -0.016(9) -0.023(11) 0.007(11)
C133 0.048(13) 0.039(11) 0.062(14) -0.004(10) -0.039(11) 0.015(9)
C134 0.059(15) 0.036(11) 0.077(16) -0.032(11) -0.019(12) 0.005(10)
C135 0.059(15) 0.057(14) 0.064(15) -0.040(12) -0.005(12) 0.007(11)
C136 0.039(12) 0.051(13) 0.062(14) -0.024(10) -0.019(10) -0.007(9)
C211 0.030(10) 0.049(11) 0.013(7) -0.003(7) 0.010(7) 0.009(8)
C212 0.012(8) 0.058(12) 0.037(10) -0.011(9) -0.003(7) -0.009(8)
C213 0.048(13) 0.067(15) 0.057(14) -0.012(12) -0.013(11) -0.023(11)
C214 0.029(11) 0.062(14) 0.061(14) -0.005(11) 0.011(10) -0.030(10)
C215 0.044(12) 0.050(12) 0.039(11) 0.002(9) -0.010(9) -0.006(9)
N216 0.027(8) 0.038(8) 0.025(7) 0.006(6) 0.004(6) -0.013(6)
C221 0.030(10) 0.039(10) 0.031(9) -0.011(8) -0.010(8) -0.002(8)
C222 0.072(15) 0.043(11) 0.025(9) -0.009(8) -0.012(10) 0.016(10)
C223 0.076(17) 0.052(13) 0.045(13) -0.017(10) -0.015(12) 0.020(12)
C224 0.056(14) 0.044(12) 0.048(13) 0.000(10) 0.004(11) 0.014(10)
C225 0.047(13) 0.054(13) 0.041(11) -0.004(9) -0.013(10) -0.012(10)
N226 0.022(7) 0.030(7) 0.026(7) -0.005(6) -0.011(6) 0.011(6)
C231 0.032(10) 0.044(11) 0.033(10) -0.014(8) 0.000(8) 0.009(8)
C232 0.059(15) 0.066(15) 0.040(12) -0.016(10) -0.009(11) 0.003(12)
C233 0.12(2) 0.054(15) 0.033(12) -0.005(10) 0.013(13) -0.023(15)
C234 0.11(2) 0.056(15) 0.034(12) -0.024(10) -0.004(13) -0.005(14)
C235 0.094(19) 0.033(11) 0.047(13) -0.010(9) -0.017(13) -0.012(11)
C236 0.045(12) 0.041(11) 0.037(10) -0.009(8) -0.007(9) -0.008(9)
C311 0.037(10) 0.045(11) 0.021(8) 0.000(7) 0.000(7) -0.020(8)
C312 0.032(11) 0.070(14) 0.038(11) -0.016(10) 0.007(9) -0.018(10)
C313 0.075(16) 0.041(12) 0.034(11) -0.013(9) 0.006(11) -0.007(11)
C314 0.035(12) 0.071(15) 0.038(11) -0.006(10) 0.023(9) -0.005(10)
C315 0.041(12) 0.072(15) 0.040(12) -0.018(10) -0.007(10) -0.008(10)
N316 0.028(8) 0.042(9) 0.045(9) -0.001(7) 0.003(7) -0.013(7)
C321 0.050(12) 0.024(9) 0.034(10) 0.001(7) -0.008(9) -0.018(8)
C322 0.050(12) 0.042(11) 0.023(9) 0.007(7) -0.019(8) -0.008(9)
C323 0.055(14) 0.050(13) 0.044(12) 0.007(10) -0.014(11) -0.012(11)
C324 0.09(2) 0.040(13) 0.057(15) 0.011(11) -0.016(14) -0.013(12)
C325 0.064(16) 0.040(12) 0.064(15) -0.017(11) 0.009(12) -0.009(11)
N326 0.027(8) 0.041(9) 0.028(8) 0.003(6) -0.005(6) -0.006(6)
C331 0.034(4) 0.061(5) 0.049(5) -0.015(4) -0.005(4) -0.012(4)
C332 0.034(4) 0.061(5) 0.049(5) -0.015(4) -0.005(4) -0.012(4)
C333 0.034(4) 0.062(5) 0.049(5) -0.015(4) -0.006(4) -0.013(4)
C334 0.034(4) 0.061(5) 0.049(5) -0.015(4) -0.005(4) -0.013(4)
C335 0.034(4) 0.061(5) 0.049(5) -0.015(4) -0.005(4) -0.013(4)
C336 0.034(4) 0.061(5) 0.049(5) -0.015(4) -0.005(4) -0.012(4)
C411 0.020(9) 0.048(11) 0.031(9) -0.010(8) -0.001(7) 0.008(7)
C412 0.024(10) 0.066(14) 0.050(12) -0.009(10) -0.001(9) -0.010(9)
C413 0.031(12) 0.068(16) 0.089(19) -0.029(14) -0.017(12) -0.013(10)
C414 0.057(15) 0.071(16) 0.051(14) -0.023(12) -0.033(12) 0.016(12)
C415 0.045(13) 0.062(14) 0.040(11) -0.009(10) -0.016(10) 0.014(10)
N416 0.045(10) 0.022(8) 0.056(11) -0.010(7) 0.008(8) 0.011(7)
C421 0.055(11) 0.021(8) 0.009(7) -0.008(6) 0.005(7) -0.003(7)
C422 0.043(11) 0.031(10) 0.044(11) -0.013(8) -0.006(9) 0.009(8)
C423 0.058(14) 0.037(11) 0.043(11) -0.016(9) 0.002(10) 0.009(9)
C424 0.044(12) 0.033(10) 0.053(13) -0.008(9) 0.020(10) -0.002(9)
C425 0.038(11) 0.037(10) 0.044(11) -0.017(8) 0.000(9) -0.011(8)
N426 0.028(7) 0.029(7) 0.017(6) -0.002(5) 0.006(5) -0.010(6)
C431 0.027(9) 0.031(9) 0.029(9) -0.004(7) 0.003(7) -0.016(7)
C432 0.033(10) 0.039(10) 0.039(10) -0.011(8) 0.008(8) -0.016(8)
C433 0.043(12) 0.066(15) 0.047(12) -0.017(10) 0.000(10) -0.038(11)
C434 0.055(14) 0.051(13) 0.057(14) -0.006(11) -0.008(11) -0.033(11)
C435 0.071(16) 0.032(11) 0.048(12) -0.009(9) -0.011(11) -0.009(10)
C436 0.032(10) 0.041(11) 0.042(11) -0.012(8) -0.002(8) -0.004(8)
C511 0.036(10) 0.051(12) 0.019(8) 0.001(8) -0.002(7) -0.010(9)
C512 0.038(11) 0.048(12) 0.041(11) -0.008(9) -0.011(9) -0.003(9)
C513 0.048(13) 0.044(12) 0.053(13) 0.002(10) -0.022(11) -0.003(10)
C514 0.042(13) 0.067(15) 0.039(11) 0.003(10) 0.003(10) -0.006(11)
C515 0.058(15) 0.070(16) 0.036(11) -0.017(11) -0.003(10) -0.011(12)
N516 0.046(10) 0.045(9) 0.026(8) -0.002(7) 0.008(7) -0.016(8)
C521 0.044(12) 0.059(13) 0.021(9) -0.014(8) -0.011(8) 0.007(9)
C522 0.048(14) 0.082(17) 0.042(12) -0.008(11) -0.021(11) 0.001(12)
C523 0.08(2) 0.10(2) 0.055(16) 0.003(15) -0.024(15) -0.005(17)
C524 0.070(19) 0.12(2) 0.059(17) -0.002(16) -0.024(14) -0.033(17)
C525 0.077(19) 0.073(17) 0.055(15) 0.005(13) -0.019(14) -0.020(14)
N526 0.041(10) 0.045(9) 0.033(8) -0.009(7) 0.006(7) -0.007(7)
C531 0.081(7) 0.054(5) 0.048(5) -0.013(4) 0.013(5) -0.012(5)
C532 0.081(7) 0.054(5) 0.049(5) -0.012(4) 0.013(5) -0.012(5)
C533 0.081(7) 0.054(5) 0.049(5) -0.012(4) 0.013(5) -0.012(5)
C534 0.081(7) 0.054(5) 0.049(5) -0.013(4) 0.013(5) -0.012(5)
C535 0.081(7) 0.054(5) 0.048(5) -0.013(4) 0.013(5) -0.012(5)
C536 0.081(7) 0.054(5) 0.048(5) -0.013(4) 0.013(5) -0.012(5)
C611 0.049(13) 0.043(12) 0.058(13) -0.028(10) 0.008(10) -0.017(10)
C612 0.039(13) 0.052(14) 0.079(17) -0.012(12) 0.010(12) -0.003(10)
C613 0.049(16) 0.074(19) 0.12(3) -0.038(18) 0.010(16) -0.017(14)
C614 0.054(17) 0.09(2) 0.08(2) -0.039(17) -0.022(15) 0.007(15)
C615 0.052(15) 0.079(17) 0.041(12) -0.023(11) -0.004(11) 0.001(12)
N616 0.061(12) 0.039(10) 0.052(11) -0.019(8) -0.007(9) -0.003(8)
C621 0.050(5) 0.153(8) 0.065(6) -0.066(6) 0.016(5) -0.019(6)
C622 0.050(5) 0.153(8) 0.065(6) -0.066(6) 0.016(5) -0.019(6)
C623 0.050(5) 0.153(8) 0.065(6) -0.066(6) 0.016(5) -0.019(6)
C624 0.050(5) 0.153(8) 0.065(6) -0.066(6) 0.016(5) -0.019(6)
C625 0.050(5) 0.153(8) 0.065(6) -0.066(6) 0.016(5) -0.019(6)
N626 0.050(5) 0.153(8) 0.065(6) -0.066(6) 0.016(5) -0.019(6)
C631 0.046(12) 0.034(10) 0.041(11) -0.001(8) -0.009(9) -0.011(8)
C632 0.072(17) 0.050(13) 0.052(13) 0.003(10) -0.021(12) -0.023(12)
C633 0.09(2) 0.056(15) 0.065(16) 0.021(13) -0.029(15) -0.035(14)
C634 0.060(16) 0.046(14) 0.081(18) -0.021(13) -0.010(14) -0.013(11)
C635 0.045(14) 0.041(13) 0.11(2) -0.015(13) -0.025(14) 0.001(10)
C636 0.030(10) 0.051(12) 0.046(12) -0.014(9) -0.003(9) -0.007(9)
C711 0.075(6) 0.053(5) 0.035(4) -0.001(4) 0.001(4) 0.006(5)
C712 0.076(6) 0.053(5) 0.035(4) -0.001(4) 0.001(4) 0.006(5)
C713 0.076(6) 0.053(5) 0.035(4) -0.001(4) 0.001(4) 0.006(5)
C714 0.076(6) 0.053(5) 0.035(4) -0.001(4) 0.001(4) 0.006(5)
C715 0.076(6) 0.053(5) 0.035(4) -0.001(4) 0.001(4) 0.006(5)
N716 0.075(6) 0.053(5) 0.035(4) -0.001(4) 0.001(4) 0.006(5)
C721 0.054(13) 0.040(11) 0.027(9) 0.001(8) -0.005(9) 0.003(9)
C722 0.043(12) 0.045(12) 0.044(12) 0.000(9) 0.000(9) 0.000(9)
C723 0.064(16) 0.059(15) 0.063(16) -0.010(12) -0.031(13) 0.017(12)
C724 0.055(14) 0.023(10) 0.094(19) 0.003(11) -0.032(14) 0.007(9)
C725 0.050(13) 0.027(10) 0.10(2) -0.031(12) 0.009(13) -0.011(9)
N726 0.045(10) 0.012(7) 0.055(10) 0.001(6) 0.002(8) 0.015(6)
C731 0.044(12) 0.044(11) 0.030(10) -0.017(8) -0.002(8) 0.006(9)
C732 0.037(11) 0.035(11) 0.065(14) -0.005(10) 0.008(10) -0.004(9)
C733 0.071(18) 0.060(16) 0.079(18) -0.033(14) 0.001(14) -0.016(13)
C734 0.09(2) 0.055(15) 0.058(15) -0.015(12) -0.007(14) -0.033(14)
C735 0.10(2) 0.046(14) 0.064(16) -0.014(12) -0.020(15) -0.019(14)
C736 0.050(13) 0.040(11) 0.054(13) -0.015(9) -0.013(10) -0.008(9)
C811 0.033(10) 0.018(8) 0.068(13) -0.016(8) -0.007(9) 0.004(7)
C812 0.039(12) 0.058(14) 0.061(14) 0.012(11) 0.030(11) -0.012(10)
C813 0.062(17) 0.056(15) 0.084(19) 0.008(13) -0.007(14) -0.021(13)
C814 0.077(19) 0.035(12) 0.075(17) 0.021(11) 0.011(14) -0.015(12)
C815 0.11(2) 0.040(13) 0.061(16) -0.001(11) -0.010(16) 0.011(14)
N816 0.035(9) 0.034(9) 0.060(11) 0.008(8) 0.003(8) 0.001(7)
C821 0.036(10) 0.026(9) 0.037(10) 0.005(7) 0.014(8) -0.009(7)
C822 0.056(13) 0.042(11) 0.027(10) 0.002(8) -0.001(9) 0.010(9)
C823 0.055(15) 0.038(12) 0.072(16) -0.006(11) 0.020(13) 0.001(10)
C824 0.042(14) 0.051(14) 0.084(19) 0.002(13) 0.005(13) 0.012(11)
C825 0.063(17) 0.085(19) 0.047(14) 0.016(13) -0.022(12) -0.022(14)
C831 0.044(11) 0.022(8) 0.035(10) -0.003(7) -0.007(8) -0.006(8)
C832 0.087(18) 0.032(11) 0.039(11) -0.004(9) -0.001(11) -0.015(11)
C833 0.074(18) 0.061(16) 0.063(16) -0.027(13) -0.016(14) 0.005(13)
C834 0.14(3) 0.053(16) 0.08(2) -0.043(15) -0.04(2) 0.011(17)
C835 0.056(16) 0.042(13) 0.11(2) -0.019(14) -0.014(15) -0.004(11)
C836 0.058(14) 0.030(10) 0.063(14) -0.013(10) -0.013(11) 0.006(9)
N826 0.035(9) 0.087(13) 0.015(7) 0.003(7) -0.008(6) -0.041(9)
C840 0.049(13) 0.059(14) 0.044(12) -0.024(10) -0.003(10) -0.011(11)
C841 0.08(2) 0.060(16) 0.10(2) -0.010(15) -0.008(17) -0.032(14)
C842 0.165(16) 0.098(12) 0.060(9) 0.006(8) -0.042(11) -0.066(11)
C843 0.165(16) 0.099(12) 0.061(9) 0.007(8) -0.041(11) -0.066(11)
C844 0.076(16) 0.014(9) 0.060(14) -0.005(9) 0.008(12) -0.001(9)
C845 0.09(2) 0.039(12) 0.068(16) -0.028(11) 0.002(14) -0.014(12)
C846 0.051(13) 0.031(10) 0.046(12) -0.005(9) 0.013(10) -0.007(9)
C847 0.044(13) 0.047(12) 0.063(14) -0.022(10) -0.004(11) -0.006(10)
C850 0.126(15) 0.145(15) 0.116(12) -0.085(11) 0.040(12) -0.044(12)
C851 0.127(15) 0.145(15) 0.116(12) -0.085(11) 0.040(12) -0.044(12)
C852 0.095(12) 0.062(10) 0.128(14) 0.004(9) -0.031(10) -0.024(9)
C853 0.095(12) 0.063(10) 0.128(14) 0.005(9) -0.031(10) -0.024(9)
C854 0.099(13) 0.075(11) 0.136(14) -0.013(10) -0.004(12) -0.028(9)
C855 0.099(13) 0.076(11) 0.136(14) -0.013(10) -0.004(12) -0.028(9)
C856 0.07(2) 0.10(3) 0.12(3) 0.02(2) 0.01(2) -0.011(18)
C857 0.14(4) 0.18(5) 0.27(7) 0.05(5) 0.06(4) -0.08(4)
N17 0.070(14) 0.059(12) 0.072(14) -0.020(10) -0.001(11) -0.031(11)
N18 0.165(16) 0.098(12) 0.060(9) 0.006(8) -0.042(11) -0.066(11)
N19 0.070(14) 0.035(10) 0.070(13) -0.018(9) -0.002(11) 0.000(9)
N20 0.075(14) 0.056(12) 0.035(9) -0.014(8) -0.010(9) -0.006(10)
N22 0.126(15) 0.145(15) 0.116(12) -0.085(11) 0.040(12) -0.044(12)
N23 0.095(12) 0.062(10) 0.128(14) 0.004(9) -0.031(10) -0.024(9)
N24 0.099(13) 0.075(11) 0.136(14) -0.013(10) -0.003(12) -0.028(9)
N25 0.084(18) 0.072(16) 0.096(19) -0.007(13) 0.013(15) -0.024(14)
O1 0.038(8) 0.043(8) 0.046(8) -0.018(6) 0.012(6) -0.009(6)
O2 0.047(9) 0.052(9) 0.087(12) -0.021(8) -0.019(9) -0.009(7)

loop_
_atom_type_symbol
_atom_type_description
_atom_type_scat_dispersion_real
_atom_type_scat_dispersion_imag
_atom_type_scat_source
C C 0.0033 0.0016 'International Tables Vol C Tables 4.2.6.8 and 6.1.1.4'
H H 0.0000 0.0000 'International Tables Vol C Tables 4.2.6.8 and 6.1.1.4'
B B 0.0013 0.0007 'International Tables Vol C Tables 4.2.6.8 and 6.1.1.4'
N N 0.0061 0.0033 'International Tables Vol C Tables 4.2.6.8 and 6.1.1.4'
O O 0.0106 0.0060 'International Tables Vol C Tables 4.2.6.8 and 6.1.1.4'
F F 0.0171 0.0103 'International Tables Vol C Tables 4.2.6.8 and 6.1.1.4'
P P 0.1023 0.0942 'International Tables Vol C Tables 4.2.6.8 and 6.1.1.4'
Ag Ag -0.8971 1.1015 'International Tables Vol C Tables 4.2.6.8 and 6.1.1.4'
Au Au -2.0133 8.8022 'International Tables Vol C Tables 4.2.6.8 and 6.1.1.4'

loop_
_geom_angle_atom_site_label_1
_geom_angle_atom_site_label_2
_geom_angle_atom_site_label_3
_geom_angle
N226 Ag1 N116 125.7(5)
N226 Ag1 N17 98.4(7)
N116 Ag1 N17 100.1(6)
N226 Ag1 Au2 86.7(3)
N116 Ag1 Au2 138.2(3)
N17 Ag1 Au2 100.0(5)
N226 Ag1 Au1 115.4(4)
N116 Ag1 Au1 82.0(3)
N17 Ag1 Au1 136.8(6)
Au2 Ag1 Au1 58.53(3)
N216 Ag2 N316 135.0(6)
N216 Ag2 N18 102.0(7)
N316 Ag2 N18 86.1(7)
N216 Ag2 Au3 134.0(3)
N316 Ag2 Au3 85.8(4)
N18 Ag2 Au3 100.6(8)
N216 Ag2 Au2 80.3(3)
N316 Ag2 Au2 120.1(4)
N18 Ag2 Au2 140.8(7)
Au3 Ag2 Au2 57.41(3)
N416 Ag3 N19 123.5(7)
N416 Ag3 N326 116.9(6)
N19 Ag3 N326 101.7(6)
N416 Ag3 Au4 87.0(4)
N19 Ag3 Au4 89.8(5)
N326 Ag3 Au4 138.7(4)
N416 Ag3 Au3 121.4(4)
N19 Ag3 Au3 102.9(5)
N326 Ag3 Au3 81.6(4)
Au4 Ag3 Au3 57.12(3)
N126 Ag4 N426 118.1(5)
N126 Ag4 N20 96.3(6)
N426 Ag4 N20 100.6(6)
N126 Ag4 O1 148.9(5)
N426 Ag4 O1 92.1(4)
N20 Ag4 O1 84.4(6)
N126 Ag4 Au1 82.2(4)
N426 Ag4 Au1 136.4(3)
N20 Ag4 Au1 115.9(5)
O1 Ag4 Au1 69.8(3)
N126 Ag4 Au4 108.5(3)
N426 Ag4 Au4 78.6(3)
N20 Ag4 Au4 152.5(5)
O1 Ag4 Au4 68.2(3)
Au1 Ag4 Au4 57.95(3)
N626 Ag5 N516 113.9(8)
N626 Ag5 Au5 139.0(6)
N516 Ag5 Au5 88.5(4)
N626 Ag5 Au6 81.3(6)
N516 Ag5 Au6 120.8(4)
Au5 Ag5 Au6 57.75(3)
N726 Ag6 N22 117.6(10)
N726 Ag6 N616 117.2(6)
N22 Ag6 N616 92.1(9)
N726 Ag6 Au6 139.7(4)
N22 Ag6 Au6 90.3(9)
N616 Ag6 Au6 87.9(5)
N726 Ag6 Au7 82.5(4)
N22 Ag6 Au7 130.1(8)
N616 Ag6 Au7 120.0(4)
Au6 Ag6 Au7 57.29(4)
N716 Ag7 N23 85.7(8)
N716 Ag7 N24 169.3(8)
N23 Ag7 N24 84.3(9)
N716 Ag7 N816 104.4(7)
N23 Ag7 N816 122.5(8)
N24 Ag7 N816 77.7(9)
N716 Ag7 Au7 85.6(5)
N23 Ag7 Au7 96.0(7)
N24 Ag7 Au7 99.5(7)
N816 Ag7 Au7 140.4(4)
N716 Ag7 Au8 112.1(4)
N23 Ag7 Au8 144.9(7)
N24 Ag7 Au8 78.5(7)
N816 Ag7 Au8 83.5(4)
Au7 Ag7 Au8 57.62(3)
N25 Ag8 N526 103.8(8)
N25 Ag8 N826 95.7(8)
N526 Ag8 N826 113.1(6)
N25 Ag8 Au8 111.0(7)
N526 Ag8 Au8 138.9(4)
N826 Ag8 Au8 84.9(4)
N25 Ag8 Au5 145.2(7)
N526 Ag8 Au5 81.4(4)
N826 Ag8 Au5 114.1(3)
Au8 Ag8 Au5 57.58(4)
C1 Au1 P1 168.0(5)
C1 Au1 Au4 49.6(5)
P1 Au1 Au4 134.70(11)
C1 Au1 Au2 48.2(5)
P1 Au1 Au2 133.66(11)
Au4 Au1 Au2 90.10(2)
C1 Au1 Ag4 89.2(4)
P1 Au1 Ag4 85.35(11)
Au4 Au1 Ag4 62.11(3)
Au2 Au1 Ag4 135.78(4)
C1 Au1 Ag1 93.9(5)
P1 Au1 Ag1 80.29(11)
Au4 Au1 Ag1 143.28(4)
Au2 Au1 Ag1 60.58(3)
Ag4 Au1 Ag1 123.23(4)
C1 Au2 P2 176.3(5)
C1 Au2 Au3 48.4(5)
P2 Au2 Au3 132.28(11)
C1 Au2 Au1 49.8(4)
P2 Au2 Au1 131.99(12)
Au3 Au2 Au1 90.07(2)
C1 Au2 Ag1 95.3(5)
P2 Au2 Ag1 83.79(11)
Au3 Au2 Ag1 143.53(4)
Au1 Au2 Ag1 60.90(3)
C1 Au2 Ag2 101.0(4)
P2 Au2 Ag2 77.61(12)
Au3 Au2 Ag2 61.28(3)
Au1 Au2 Ag2 150.12(4)
Ag1 Au2 Ag2 139.53(5)
C1 Au3 P3 174.5(5)
C1 Au3 Au2 48.5(5)
P3 Au3 Au2 136.57(13)
C1 Au3 Au4 49.6(5)
P3 Au3 Au4 125.14(12)
Au2 Au3 Au4 89.97(2)
C1 Au3 Ag2 101.1(5)
P3 Au3 Ag2 84.35(12)
Au2 Au3 Ag2 61.31(3)
Au4 Au3 Ag2 150.03(4)
C1 Au3 Ag3 95.8(5)
P3 Au3 Ag3 79.27(13)
Au2 Au3 Ag3 144.17(4)
Au4 Au3 Ag3 60.78(3)
Ag2 Au3 Ag3 140.24(5)
C1 Au4 P4 167.6(5)
C1 Au4 Au1 49.6(4)
P4 Au4 Au1 131.72(12)
C1 Au4 Au3 48.0(4)
P4 Au4 Au3 136.95(12)
Au1 Au4 Au3 89.87(2)
C1 Au4 Ag4 87.6(4)
P4 Au4 Ag4 84.39(12)
Au1 Au4 Ag4 59.94(3)
Au3 Au4 Ag4 134.47(4)
C1 Au4 Ag3 95.6(4)
P4 Au4 Ag3 81.28(12)
Au1 Au4 Ag3 145.13(4)
Au3 Au4 Ag3 62.10(4)
Ag4 Au4 Ag3 125.15(5)
C9 Au5 P5 175.6(5)
C9 Au5 Au8 50.3(5)
P5 Au5 Au8 127.97(12)
C9 Au5 Au6 49.2(5)
P5 Au5 Au6 134.73(13)
Au8 Au5 Au6 90.51(3)
C9 Au5 Ag5 98.1(5)
P5 Au5 Ag5 83.53(13)
Au8 Au5 Ag5 148.42(4)
Au6 Au5 Ag5 62.78(4)
C9 Au5 Ag8 93.1(5)
P5 Au5 Ag8 82.81(13)
Au8 Au5 Ag8 60.25(4)
Au6 Au5 Ag8 142.21(5)
Ag5 Au5 Ag8 132.65(5)
C9 Au6 P6 171.8(5)
C9 Au6 Au7 50.0(5)
P6 Au6 Au7 134.73(13)
C9 Au6 Au5 49.2(5)
P6 Au6 Au5 122.65(13)
Au7 Au6 Au5 89.57(3)
C9 Au6 Ag6 102.1(5)
P6 Au6 Ag6 85.81(13)
Au7 Au6 Ag6 62.39(4)
Au5 Au6 Ag6 150.54(4)
C9 Au6 Ag5 95.4(5)
P6 Au6 Ag5 79.20(13)
Au7 Au6 Ag5 145.21(4)
Au5 Au6 Ag5 59.48(3)
Ag6 Au6 Ag5 142.56(5)
C9 Au7 P7 175.0(5)
C9 Au7 Au6 49.8(5)
P7 Au7 Au6 126.43(13)
C9 Au7 Au8 49.6(5)
P7 Au7 Au8 130.73(13)
Au6 Au7 Au8 90.39(3)
C9 Au7 Ag7 96.8(5)
P7 Au7 Ag7 87.06(14)
Au6 Au7 Ag7 146.50(5)
Au8 Au7 Ag7 62.22(4)
C9 Au7 Ag6 100.2(5)
P7 Au7 Ag6 78.71(13)
Au6 Au7 Ag6 60.32(4)
Au8 Au7 Ag6 149.14(4)
Ag7 Au7 Ag6 139.43(5)
C9 Au8 P8 178.0(5)
C9 Au8 Au5 49.7(5)
P8 Au8 Au5 132.19(11)
C9 Au8 Au7 49.3(5)
P8 Au8 Au7 129.79(12)
Au5 Au8 Au7 89.52(3)
C9 Au8 Ag8 94.2(5)
P8 Au8 Ag8 86.67(13)
Au5 Au8 Ag8 62.17(4)
Au7 Au8 Ag8 143.30(5)
C9 Au8 Ag7 94.9(5)
P8 Au8 Ag7 83.28(12)
Au5 Au8 Ag7 144.53(4)
Au7 Au8 Ag7 60.15(4)
Ag8 Au8 Ag7 133.02(5)
C131 P1 C111 107.0(7)
C131 P1 C121 107.4(8)
C111 P1 C121 104.7(7)
C131 P1 Au1 117.4(6)
C111 P1 Au1 107.4(6)
C121 P1 Au1 112.2(5)
C211 P2 C231 105.0(9)
C211 P2 C221 106.3(8)
C231 P2 C221 107.5(8)
C211 P2 Au2 105.9(6)
C231 P2 Au2 113.9(6)
C221 P2 Au2 117.1(6)
C331 P3 C311 108.2(9)
C331 P3 C321 103.2(10)
C311 P3 C321 105.2(9)
C331 P3 Au3 112.9(7)
C311 P3 Au3 116.3(6)
C321 P3 Au3 110.1(6)
C431 P4 C411 110.1(9)
C431 P4 C421 108.2(8)
C411 P4 C421 103.8(8)
C431 P4 Au4 114.8(6)
C411 P4 Au4 115.8(6)
C421 P4 Au4 103.0(6)
C521 P5 C531 106.2(11)
C521 P5 C511 103.5(9)
C531 P5 C511 107.2(10)
C521 P5 Au5 108.7(7)
C531 P5 Au5 111.8(9)
C511 P5 Au5 118.6(7)
C631 P6 C621 108.2(13)
C631 P6 C611 106.6(9)
C621 P6 C611 106.5(11)
C631 P6 Au6 107.9(7)
C621 P6 Au6 109.6(10)
C611 P6 Au6 117.8(7)
C721 P7 C731 106.5(10)
C721 P7 C711 105.7(9)
C731 P7 C711 107.1(10)
C721 P7 Au7 110.1(7)
C731 P7 Au7 111.1(6)
C711 P7 Au7 115.7(9)
C811 P8 C831 108.0(8)
C811 P8 C821 103.4(8)
C831 P8 C821 107.9(8)
C811 P8 Au8 109.0(6)
C831 P8 Au8 112.4(5)
C821 P8 Au8 115.6(6)
C2 C1 Au3 119.3(11)
C2 C1 Au2 116.2(13)
Au3 C1 Au2 83.2(6)
C2 C1 Au4 106.6(12)
Au3 C1 Au4 82.5(7)
Au2 C1 Au4 136.6(9)
C2 C1 Au1 104.0(10)
Au3 C1 Au1 136.5(9)
Au2 C1 Au1 82.1(6)
Au4 C1 Au1 80.8(6)
O1 C2 C1 121.9(16)
O1 C2 C3 114.6(16)
C1 C2 C3 123.1(14)
C8 C3 C4 118.7(16)
C8 C3 C2 123.6(16)
C4 C3 C2 117.7(15)
C5 C4 C3 119.9(18)
C6 C5 C4 122.8(19)
C5 C6 C7 118.6(17)
C6 C7 C8 119.4(18)
C3 C8 C7 120.5(18)
C10 C9 Au5 105.8(12)
C10 C9 Au6 113.6(13)
Au5 C9 Au6 81.6(6)
C10 C9 Au7 122.2(13)
Au5 C9 Au7 132.1(9)
Au6 C9 Au7 80.3(7)
C10 C9 Au8 112.6(13)
Au5 C9 Au8 80.0(7)
Au6 C9 Au8 133.4(9)
Au7 C9 Au8 81.1(6)
O2 C10 C9 121.3(18)
O2 C10 C11 119.2(17)
C9 C10 C11 119.4(18)
C16 C11 C12 123(2)
C16 C11 C10 121.0(18)
C12 C11 C10 115.5(18)
C11 C12 C13 119(2)
C14 C13 C12 117(3)
C13 C14 C15 124(3)
C16 C15 C14 117(3)
C11 C16 C15 118(3)
N116 C111 C112 118.7(14)
N116 C111 P1 116.8(12)
C112 C111 P1 124.5(12)
C113 C112 C111 122.1(17)
C112 C113 C114 117.8(17)
C115 C114 C113 116.8(17)
N116 C115 C114 125.1(18)
C115 N116 C111 119.5(14)
C115 N116 Ag1 119.1(12)
C111 N116 Ag1 121.3(10)
N126 C121 C122 126.8(16)
N126 C121 P1 111.9(11)
C122 C121 P1 121.1(14)
C121 C122 C123 116.5(17)
C124 C123 C122 118.5(17)
C125 C124 C123 118.5(18)
C124 C125 N126 125.7(17)
C121 N126 C125 113.4(14)
C121 N126 Ag4 130.1(13)
C125 N126 Ag4 116.4(11)
C132 C131 C136 118.3(17)
C132 C131 P1 122.7(14)
C136 C131 P1 118.9(14)
C133 C132 C131 119.6(18)
C134 C133 C132 120.6(18)
C133 C134 C135 121.4(19)
C136 C135 C134 119(2)
C135 C136 C131 121(2)
N216 C211 C212 118.3(17)
N216 C211 P2 115.7(13)
C212 C211 P2 125.8(14)
C213 C212 C211 118.7(19)
C214 C213 C212 121(2)
C213 C214 C215 120(2)
N216 C215 C214 120.2(18)
C215 N216 C211 120.8(16)
C215 N216 Ag2 118.4(12)
C211 N216 Ag2 120.7(12)
N226 C221 C222 120.8(16)
N226 C221 P2 115.3(12)
C222 C221 P2 123.7(14)
C221 C222 C223 122.4(18)
C222 C223 C224 117(2)
C223 C224 C225 120(2)
N226 C225 C224 121.7(19)
C221 N226 C225 118.2(15)
C221 N226 Ag1 126.4(11)
C225 N226 Ag1 115.3(12)
C232 C231 C236 119.9(19)
C232 C231 P2 122.3(16)
C236 C231 P2 117.8(14)
C233 C232 C231 121(2)
C234 C233 C232 118(2)
C235 C234 C233 122(2)
C234 C235 C236 119(2)
C235 C236 C231 119(2)
N316 C311 C312 123.9(18)
N316 C311 P3 115.1(13)
C312 C311 P3 121.0(15)
C313 C312 C311 120(2)
C312 C313 C314 119(2)
C313 C314 C315 116.7(18)
N316 C315 C314 125(2)
C315 N316 C311 115.9(17)
C315 N316 Ag2 115.5(13)
C311 N316 Ag2 128.7(13)
C322 C321 N326 120.9(17)
C322 C321 P3 128.0(16)
N326 C321 P3 111.2(12)
C323 C322 C321 122(2)
C324 C323 C322 118(2)
C323 C324 C325 120(2)
N326 C325 C324 125(2)
C325 N326 C321 114.5(16)
C325 N326 Ag3 119.8(14)
C321 N326 Ag3 125.6(11)
C336 C331 C332 117.3(19)
C336 C331 P3 118.7(16)
C332 C331 P3 123.9(17)
C331 C332 C333 120(2)
C334 C333 C332 119(2)
C333 C334 C335 124(2)
C334 C335 C336 117(2)
C331 C336 C335 123(2)
N416 C411 C412 123.6(18)
N416 C411 P4 114.9(14)
C412 C411 P4 121.2(15)
C411 C412 C413 119(2)
C414 C413 C412 116.8(19)
C415 C414 C413 120(2)
N416 C415 C414 125(2)
C411 N416 C415 115.4(19)
C411 N416 Ag3 126.0(13)
C415 N416 Ag3 118.6(15)
N426 C421 C422 123.1(15)
N426 C421 P4 115.2(12)
C422 C421 P4 121.7(13)
C423 C422 C421 118.8(19)
C424 C423 C422 118.8(19)
C423 C424 C425 119.3(19)
N426 C425 C424 123.2(18)
C425 N426 C421 116.6(15)
C425 N426 Ag4 115.3(12)
C421 N426 Ag4 126.9(10)
C436 C431 C432 117.5(16)
C436 C431 P4 122.4(14)
C432 C431 P4 119.7(14)
C433 C432 C431 118.5(19)
C434 C433 C432 121(2)
C433 C434 C435 121(2)
C436 C435 C434 118(2)
C435 C436 C431 124(2)
N516 C511 C512 123.4(17)
N516 C511 P5 113.9(14)
C512 C511 P5 122.6(15)
C511 C512 C513 117.8(19)
C514 C513 C512 119(2)
C513 C514 C515 120(2)
N516 C515 C514 122(2)
C515 N516 C511 117.7(18)
C515 N516 Ag5 117.1(14)
C511 N516 Ag5 125.2(12)
C522 C521 N526 121(2)
C522 C521 P5 125.4(19)
N526 C521 P5 114.1(13)
C523 C522 C521 121(3)
C522 C523 C524 122(2)
C525 C524 C523 114(3)
N526 C525 C524 125(2)
C525 N526 C521 117.5(18)
C525 N526 Ag8 117.0(14)
C521 N526 Ag8 125.4(13)
C532 C531 C536 116(2)
C532 C531 P5 125(2)
C536 C531 P5 118(2)
C531 C532 C533 122(3)
C534 C533 C532 120(3)
C535 C534 C533 120(2)
C534 C535 C536 122(3)
C535 C536 C531 120(3)
N616 C611 C612 123(2)
N616 C611 P6 116.4(16)
C612 C611 P6 120.5(19)
C611 C612 C613 114(2)
C614 C613 C612 124(3)
C613 C614 C615 119(3)
N616 C615 C614 122(2)
C615 N616 C611 118(2)
C615 N616 Ag6 116.3(16)
C611 N616 Ag6 125.3(15)
N626 C621 C622 124(2)
N626 C621 P6 115.0(18)
C622 C621 P6 121(2)
C623 C622 C621 115(3)
C624 C623 C622 123(2)
C625 C624 C623 116(2)
N626 C625 C624 125(3)
C621 N626 C625 118(2)
C621 N626 Ag5 123.4(16)
C625 N626 Ag5 118.3(18)
C636 C631 C632 119(2)
C636 C631 P6 119.7(16)
C632 C631 P6 121.5(18)
C631 C632 C633 118(2)
C634 C633 C632 122(2)
C633 C634 C635 118(2)
C634 C635 C636 122(3)
C631 C636 C635 121(2)
N716 C711 C712 121(2)
N716 C711 P7 116.4(18)
C712 C711 P7 122(2)
C711 C712 C713 120(3)
C712 C713 C714 115(2)
C715 C714 C713 121(2)
C714 C715 N716 122(3)
C715 N716 C711 120(2)
C715 N716 Ag7 113.0(18)
C711 N716 Ag7 126.8(15)
N726 C721 C722 123.5(18)
N726 C721 P7 113.1(13)
C722 C721 P7 123.4(15)
C723 C722 C721 119(2)
C724 C723 C722 119(2)
C723 C724 C725 121(2)
N726 C725 C724 122(2)
C721 N726 C725 115.6(18)
C721 N726 Ag6 125.2(11)
C725 N726 Ag6 119.1(15)
C732 C731 C736 118(2)
C732 C731 P7 123.0(15)
C736 C731 P7 118.9(16)
C731 C732 C733 123(2)
C732 C733 C734 115(2)
C735 C734 C733 124(2)
C734 C735 C736 119(2)
C735 C736 C731 122(2)
C812 C811 N816 118.4(19)
C812 C811 P8 127.4(15)
N816 C811 P8 114.0(14)
C811 C812 C813 121(2)
C814 C813 C812 122(3)
C813 C814 C815 118(2)
N816 C815 C814 123(2)
C815 N816 C811 117(2)
C815 N816 Ag7 114.7(15)
C811 N816 Ag7 121.4(13)
N826 C821 C822 125.5(19)
N826 C821 P8 112.7(15)
C822 C821 P8 121.6(15)
C821 C822 C823 117(2)
C824 C823 C822 122(2)
C823 C824 C825 116(2)
C824 C825 N826 125(2)
C832 C831 C836 120.0
C832 C831 P8 121.6(8)
C836 C831 P8 118.3(8)
C833 C832 C831 120.0
C832 C833 C834 120.0
C833 C834 C835 120.0
C836 C835 C834 120.0
C835 C836 C831 120.0
C821 N826 C825 113.9(19)
C821 N826 Ag8 130.2(14)
C825 N826 Ag8 115.9(14)
N17 C840 C841 176(3)
N18 C842 C843 175(5)
N19 C844 C845 177(2)
N20 C846 C847 179(2)
N22 C850 C851 168(5)
N23 C852 C853 174(4)
N24 C854 C855 175(4)
N25 C856 C857 172(4)
C840 N17 Ag1 173(2)
C842 N18 Ag2 143(3)
C844 N19 Ag3 166.5(19)
C846 N20 Ag4 168.2(18)
C850 N22 Ag6 173(4)
C852 N23 Ag7 153(3)
C854 N24 Ag7 166(3)
C856 N25 Ag8 148(3)
C2 O1 Ag4 126.1(12)
F11 B1 F13 109(3)
F11 B1 F12 109(3)
F13 B1 F12 114(3)
F11 B1 F14 111(3)
F13 B1 F14 107(3)
F12 B1 F14 108(3)
F22 B2 F23 110(3)
F22 B2 F21 110(3)
F23 B2 F21 104(3)
F22 B2 F24 114(2)
F23 B2 F24 110(3)
F21 B2 F24 108(3)
F33 B3 F31 118(5)
F33 B3 F32 104(4)
F31 B3 F32 102(4)
F33 B3 F34 117(5)
F31 B3 F34 110(5)
F32 B3 F34 103(4)
F44 B4 F42 111(2)
F44 B4 F41 110(2)
F42 B4 F41 109(2)
F44 B4 F43 110(2)
F42 B4 F43 110(2)
F41 B4 F43 107(2)
F53 B5 F54 113(2)
F53 B5 F52 113(2)
F54 B5 F52 107(2)
F53 B5 F51 107(2)
F54 B5 F51 112(2)
F52 B5 F51 105(2)
F64 B6 F62 105(3)
F64 B6 F61 109(3)
F62 B6 F61 107(3)
F64 B6 F63 113(3)
F62 B6 F63 118(3)
F61 B6 F63 105(3)
F81 B8 F82 115(3)
F81 B8 F83 110(3)
F82 B8 F83 109(2)
F81 B8 F84 103(3)
F82 B8 F84 113(2)
F83 B8 F84 107(2)
F94 B9 F93 110.3(18)
F94 B9 F92 109.5(18)
F93 B9 F92 110.6(18)
F94 B9 F91 109.1(18)
F93 B9 F91 108.7(17)
F92 B9 F91 108.5(17)
F101 B10 F104 109.6(18)
F101 B10 F102 109.3(18)
F104 B10 F102 110.3(18)
F101 B10 F103 108.6(18)
F104 B10 F103 109.9(18)
F102 B10 F103 109.2(18)

loop_
_geom_bond_atom_site_label_1
_geom_bond_atom_site_label_2
_geom_bond_distance
Ag1 N226 2.289(13)
Ag1 N116 2.295(13)
Ag1 N17 2.304(19)
Ag1 Au2 2.8815(14)
Ag1 Au1 2.8906(14)
Ag2 N216 2.260(15)
Ag2 N316 2.261(17)
Ag2 N18 2.54(3)
Ag2 Au3 2.9311(17)
Ag2 Au2 2.9318(16)
Ag3 N416 2.253(18)
Ag3 N19 2.28(2)
Ag3 N326 2.333(14)
Ag3 Au4 2.9410(16)
Ag3 Au3 2.9779(17)
Ag4 N126 2.307(13)
Ag4 N426 2.344(14)
Ag4 N20 2.352(18)
Ag4 O1 2.512(13)
Ag4 Au1 2.8770(14)
Ag4 Au4 2.9380(14)
Ag5 N626 2.29(2)
Ag5 N516 2.322(16)
Ag5 Au5 2.8581(16)
Ag5 Au6 2.9505(16)
Ag6 N726 2.239(15)
Ag6 N22 2.27(3)
Ag6 N616 2.361(19)
Ag6 Au6 2.8639(17)
Ag6 Au7 2.9210(17)
Ag7 N716 2.37(2)
Ag7 N23 2.40(3)
Ag7 N24 2.41(3)
Ag7 N816 2.410(17)
Ag7 Au7 2.8861(17)
Ag7 Au8 2.9440(16)
Ag8 N25 2.25(2)
Ag8 N526 2.299(16)
Ag8 N826 2.328(18)
Ag8 Au8 2.8511(17)
Ag8 Au5 2.9042(18)
Au1 C1 2.175(16)
Au1 P1 2.266(4)
Au1 Au4 2.8175(8)
Au1 Au2 2.8216(8)
Au2 C1 2.123(17)
Au2 P2 2.281(4)
Au2 Au3 2.8159(8)
Au3 C1 2.120(16)
Au3 P3 2.282(4)
Au3 Au4 2.8299(9)
Au4 C1 2.173(19)
Au4 P4 2.285(5)
Au5 C9 2.146(18)
Au5 P5 2.267(5)
Au5 Au8 2.7721(9)
Au5 Au6 2.8060(9)
Au6 C9 2.148(19)
Au6 P6 2.286(5)
Au6 Au7 2.7735(9)
Au7 C9 2.155(18)
Au7 P7 2.280(5)
Au7 Au8 2.8102(9)
Au8 C9 2.166(18)
Au8 P8 2.269(5)
P1 C131 1.772(18)
P1 C111 1.803(16)
P1 C121 1.839(16)
P2 C211 1.75(2)
P2 C231 1.806(18)
P2 C221 1.813(18)
P3 C331 1.79(2)
P3 C311 1.830(19)
P3 C321 1.831(18)
P4 C431 1.802(16)
P4 C411 1.812(18)
P4 C421 1.840(15)
P5 C521 1.79(2)
P5 C531 1.79(2)
P5 C511 1.820(18)
P6 C631 1.80(2)
P6 C621 1.82(2)
P6 C611 1.84(2)
P7 C721 1.79(2)
P7 C731 1.82(2)
P7 C711 1.84(2)
P8 C811 1.78(2)
P8 C831 1.797(11)
P8 C821 1.819(19)
C1 C2 1.47(2)
C2 O1 1.228(19)
C2 C3 1.48(2)
C3 C8 1.36(2)
C3 C4 1.40(2)
C4 C5 1.40(3)
C5 C6 1.33(3)
C6 C7 1.41(3)
C7 C8 1.44(3)
C9 C10 1.48(3)
C10 O2 1.24(2)
C10 C11 1.52(3)
C11 C16 1.38(3)
C11 C12 1.40(3)
C12 C13 1.41(4)
C13 C14 1.36(4)
C14 C15 1.43(4)
C15 C16 1.40(3)
C111 N116 1.33(2)
C111 C112 1.41(2)
C112 C113 1.33(3)
C113 C114 1.41(3)
C114 C115 1.37(3)
C115 N116 1.29(2)
C121 N126 1.34(2)
C121 C122 1.35(2)
C122 C123 1.44(3)
C123 C124 1.37(3)
C124 C125 1.35(3)
C125 N126 1.38(3)
C131 C132 1.42(2)
C131 C136 1.42(3)
C132 C133 1.39(3)
C133 C134 1.34(3)
C134 C135 1.42(3)
C135 C136 1.36(3)
C211 N216 1.37(2)
C211 C212 1.43(2)
C212 C213 1.36(3)
C213 C214 1.34(3)
C214 C215 1.37(3)
C215 N216 1.36(2)
C221 N226 1.33(2)
C221 C222 1.37(3)
C222 C223 1.37(3)
C223 C224 1.38(3)
C224 C225 1.38(3)
C225 N226 1.37(2)
C231 C232 1.39(3)
C231 C236 1.40(3)
C232 C233 1.38(3)
C233 C234 1.38(4)
C234 C235 1.37(4)
C235 C236 1.38(3)
C311 N316 1.34(2)
C311 C312 1.38(3)
C312 C313 1.35(3)
C313 C314 1.40(3)
C314 C315 1.41(3)
C315 N316 1.33(3)
C321 C322 1.37(2)
C321 N326 1.37(2)
C322 C323 1.34(3)
C323 C324 1.33(3)
C324 C325 1.36(3)
C325 N326 1.34(3)
C331 C336 1.37(3)
C331 C332 1.41(3)
C332 C333 1.41(3)
C333 C334 1.32(3)
C334 C335 1.38(3)
C335 C336 1.38(3)
C411 N416 1.35(2)
C411 C412 1.38(3)
C412 C413 1.42(3)
C413 C414 1.38(3)
C414 C415 1.35(3)
C415 N416 1.35(3)
C421 N426 1.34(2)
C421 C422 1.40(2)
C422 C423 1.38(3)
C423 C424 1.35(3)
C424 C425 1.40(3)
C425 N426 1.33(2)
C431 C436 1.35(2)
C431 C432 1.41(2)
C432 C433 1.37(3)
C433 C434 1.33(3)
C434 C435 1.40(3)
C435 C436 1.31(3)
C511 N516 1.35(2)
C511 C512 1.37(3)
C512 C513 1.39(3)
C513 C514 1.36(3)
C514 C515 1.39(3)
C515 N516 1.32(3)
C521 C522 1.36(3)
C521 N526 1.38(3)
C522 C523 1.31(4)
C523 C524 1.42(4)
C524 C525 1.40(3)
C525 N526 1.34(3)
C531 C532 1.34(3)
C531 C536 1.39(4)
C532 C533 1.38(3)
C533 C534 1.35(3)
C534 C535 1.29(3)
C535 C536 1.39(3)
C611 N616 1.34(3)
C611 C612 1.35(3)
C612 C613 1.42(4)
C613 C614 1.24(4)
C614 C615 1.40(4)
C615 N616 1.30(3)
C621 N626 1.32(3)
C621 C622 1.39(3)
C622 C623 1.39(3)
C623 C624 1.37(4)
C624 C625 1.35(3)
C625 N626 1.33(3)
C631 C636 1.34(3)
C631 C632 1.39(3)
C632 C633 1.44(3)
C633 C634 1.32(4)
C634 C635 1.35(4)
C635 C636 1.39(3)
C711 N716 1.34(3)
C711 C712 1.37(3)
C712 C713 1.39(3)
C713 C714 1.43(4)
C714 C715 1.31(3)
C715 N716 1.33(3)
C721 N726 1.34(2)
C721 C722 1.40(3)
C722 C723 1.39(3)
C723 C724 1.32(3)
C724 C725 1.39(3)
C725 N726 1.37(2)
C731 C732 1.37(3)
C731 C736 1.43(3)
C732 C733 1.39(3)
C733 C734 1.46(4)
C734 C735 1.33(4)
C735 C736 1.36(3)
C811 C812 1.34(3)
C811 N816 1.38(2)
C812 C813 1.37(3)
C813 C814 1.28(3)
C814 C815 1.38(4)
C815 N816 1.35(3)
C821 N826 1.32(2)
C821 C822 1.38(3)
C822 C823 1.40(3)
C823 C824 1.34(4)
C824 C825 1.39(4)
C825 N826 1.40(3)
C831 C832 1.3900
C831 C836 1.3900
C832 C833 1.3900
C833 C834 1.3900
C834 C835 1.3900
C835 C836 1.3900
C840 N17 1.13(3)
C840 C841 1.44(3)
C842 N18 1.10(4)
C842 C843 1.43(4)
C844 N19 1.14(3)
C844 C845 1.43(3)
C846 N20 1.12(3)
C846 C847 1.48(3)
C850 N22 1.08(4)
C850 C851 1.51(4)
C852 N23 1.10(4)
C852 C853 1.49(4)
C854 N24 1.14(4)
C854 C855 1.42(5)
C856 N25 1.20(4)
C856 C857 1.47(5)
B1 F11 1.33(4)
B1 F13 1.35(4)
B1 F12 1.35(4)
B1 F14 1.40(4)
B2 F22 1.30(3)
B2 F23 1.33(4)
B2 F21 1.39(4)
B2 F24 1.40(3)
B3 F33 1.36(5)
B3 F31 1.37(5)
B3 F32 1.43(5)
B3 F34 1.43(6)
B4 F44 1.35(3)
B4 F42 1.38(3)
B4 F41 1.39(3)
B4 F43 1.42(3)
B5 F53 1.30(3)
B5 F54 1.36(3)
B5 F52 1.36(3)
B5 F51 1.39(3)
B6 F64 1.29(4)
B6 F62 1.32(4)
B6 F61 1.35(4)
B6 F63 1.35(4)
B8 F81 1.23(3)
B8 F82 1.32(3)
B8 F83 1.39(3)
B8 F84 1.39(3)
F91 B9 1.373(18)
F92 B9 1.369(18)
F93 B9 1.365(18)
F101 B10 1.370(18)
F94 B9 1.365(18)
F102 B10 1.371(18)
F103 B10 1.372(18)
B10 F104 1.370(18)
